data_1577015
loop_
_publ_author_name
'Zapf, Ludwig'
'Rivard, Eric'

_publ_section_title
;
 Achieving (quasi)-monocoordination in metal complexes with an
 exceptionally bulky carbene ligand.
;
_journal_issue 13
_journal_name_full 'Chemical science'
_journal_page_first 6500
_journal_page_last 6506
_journal_paper_doi 10.1039/d5sc09514j
_journal_volume 17
_journal_year 2026
_chemical_formula_moiety 'C61 H34 Al F36 Li N2 O4'
_chemical_formula_sum 'C61 H34 Al F36 Li N2 O4'
_chemical_formula_weight 1576.82
_space_group_crystal_system triclinic
_space_group_IT_number 2
_space_group_name_Hall '-P 1'
_space_group_name_H-M_alt 'P -1'
_atom_sites_solution_hydrogens geom
_atom_sites_solution_primary dual
_atom_sites_solution_secondary difmap
_audit_creation_date 2025-07-22
_audit_update_record
;
2025-11-25 deposited with the CCDC.	2026-02-02 downloaded from the CCDC.
;
_cell_angle_alpha 73.104(2)
_cell_angle_beta 89.999(2)
_cell_angle_gamma 71.633(2)
_cell_formula_units_Z 2
_cell_length_a 14.7380(8)
_cell_length_b 15.5714(7)
_cell_length_c 17.6595(9)
_cell_measurement_reflns_used 9916
_cell_measurement_temperature 173(2)
_cell_measurement_theta_max 24.86
_cell_measurement_theta_min 2.37
_cell_volume 3661.5(3)
_computing_cell_refinement 'Saint+ ver. 8.40B (Bruker AXS)'
_computing_data_collection 'BIS 6.2.14 / APEX4 ver. 2021.10 (Bruker AXS)'
_computing_data_reduction 'Saint+ ver. 8.40B (Bruker AXS)'
_computing_molecular_graphics 'ShelXLe (Huebschle et all, 2011)'
_computing_publication_material 'SHELXL-2019/1 (Sheldrick, 2019)'
_computing_structure_refinement 'SHELXL-2019/1 (Sheldrick, 2019)'
_computing_structure_solution 'SHELXT 2018/2 (Sheldrick, 2018)'
_diffrn_ambient_environment N~2~
_diffrn_ambient_temperature 173(2)
_diffrn_detector CPA
_diffrn_detector_area_resol_mean 7.5
_diffrn_detector_type 'Photon III'
_diffrn_measured_fraction_theta_full 0.999
_diffrn_measured_fraction_theta_max 0.999
_diffrn_measurement_device 'four-circle diffractometer'
_diffrn_measurement_device_type 'Bruker D8-Venture'
_diffrn_measurement_method '\f and \w scans'
_diffrn_orient_matrix_type
;
 Sparks R.A., Computational Crystallography p1-18 (Clarendon Press, 1982)
;
_diffrn_orient_matrix_UB_11 0.0278079
_diffrn_orient_matrix_UB_12 -0.0470157
_diffrn_orient_matrix_UB_13 0.0532895
_diffrn_orient_matrix_UB_21 0.0662030
_diffrn_orient_matrix_UB_22 -0.0078800
_diffrn_orient_matrix_UB_23 -0.0167347
_diffrn_orient_matrix_UB_31 0.0027867
_diffrn_orient_matrix_UB_32 0.0527271
_diffrn_orient_matrix_UB_33 0.0204593
_diffrn_radiation_monochromator 'multi-layer mirror'
_diffrn_radiation_probe x-ray
_diffrn_radiation_type MoK\a
_diffrn_radiation_wavelength 0.71073
_diffrn_radiation_xray_symbol K-L~2,3~
_diffrn_reflns_av_R_equivalents 0.1066
_diffrn_reflns_av_unetI/netI 0.0425
_diffrn_reflns_Laue_measured_fraction_full 0.999
_diffrn_reflns_Laue_measured_fraction_max 0.999
_diffrn_reflns_limit_h_max 19
_diffrn_reflns_limit_h_min -19
_diffrn_reflns_limit_k_max 20
_diffrn_reflns_limit_k_min -20
_diffrn_reflns_limit_l_max 23
_diffrn_reflns_limit_l_min -23
_diffrn_reflns_number 222225
_diffrn_reflns_point_group_measured_fraction_full 0.999
_diffrn_reflns_point_group_measured_fraction_max 0.999
_diffrn_reflns_theta_full 26.000
_diffrn_reflns_theta_max 28.277
_diffrn_reflns_theta_min 1.895
_diffrn_source 'micro-focus sealed X-ray tube'
_diffrn_source_type 'Incoatec ImS 2.0'
_diffrn_standards_number 0
_exptl_absorpt_coefficient_mu 0.163
_exptl_absorpt_correction_T_max 0.7457
_exptl_absorpt_correction_T_min 0.7018
_exptl_absorpt_correction_type multi-scan
_exptl_absorpt_process_details 'SADABS 2016/2 (Bruker AXS)'
_exptl_crystal_colour colourless
_exptl_crystal_density_diffrn 1.430
_exptl_crystal_description block
_exptl_crystal_F_000 1572
_exptl_crystal_preparation
;
 Crystals were grown at -35 \%C from saturated solution in 
 C6H6/C6H5F/pentane. For data collection the crystal was immersed in a film 
 of perfluoropolyether oil, mounted on a polyimide loop and transferred to 
 stream of cold nitrogen (Oxford Cryostream 800).
;
_exptl_crystal_size_max 0.341
_exptl_crystal_size_mid 0.325
_exptl_crystal_size_min 0.287
_refine_diff_density_max 0.843
_refine_diff_density_min -0.665
_refine_diff_density_rms 0.067
_refine_ls_extinction_method none
_refine_ls_goodness_of_fit_ref 1.159
_refine_ls_hydrogen_treatment constr
_refine_ls_matrix_type full
_refine_ls_number_parameters 1512
_refine_ls_number_reflns 18169
_refine_ls_number_restraints 13030
_refine_ls_restrained_S_all 1.613
_refine_ls_R_factor_all 0.1220
_refine_ls_R_factor_gt 0.0835
_refine_ls_shift/su_max 0.001
_refine_ls_shift/su_mean 0.000
_refine_ls_structure_factor_coef Fsqd
_refine_ls_weighting_details
;
 w=1/[\s^2^(Fo^2^)+(0.0018P)^2^+6.1348P] where P=(Fo^2^+2Fc^2^)/3
;
_refine_ls_weighting_scheme calc
_refine_ls_wR_factor_gt 0.1666
_refine_ls_wR_factor_ref 0.1878
_reflns_Friedel_coverage 0.000
_reflns_number_gt 11824
_reflns_number_total 18169
_reflns_threshold_expression 'I > 2\s(I)'
_cod_data_source_file d5sc09514j3.cif
_cod_data_source_block 9
_cod_database_code 1577015
_shelx_shelxl_version_number 2019/1
_shelx_space_group_comment
;
 The symmetry employed for this shelxl refinement is uniquely defined by the 
 following loop, which should always be used as a source of symmetry 
 information in preference to the above space-group names. They are only 
 intended as comments.
;
_exptl_absorpt_special_details
;
 Incident beam scaling, empirical absorption correction using spherical 
 harmonics, and outlier rejection was employed as implemented in SADABS. 
 Additional spherical absorption correction with mu*r value set to 0.2 was 
 applied.
;
_shelx_estimated_absorpt_t_min 0.947
_shelx_estimated_absorpt_t_max 0.955

loop_
_space_group_symop_operation_xyz
'x, y, z'
'-x, -y, -z'

loop_
_atom_site_label
_atom_site_type_symbol
_atom_site_fract_x
_atom_site_fract_y
_atom_site_fract_z
_atom_site_U_iso_or_equiv
_atom_site_adp_type
_atom_site_occupancy
_atom_site_site_symmetry_order
_atom_site_calc_flag
_atom_site_refinement_flags_posn
_atom_site_refinement_flags_adp
_atom_site_refinement_flags_occupancy
_atom_site_disorder_assembly
_atom_site_disorder_group
Al01 Al 0.58731(6) 0.35826(6) 0.30021(5) 0.03125(18) Uani 1 1 d . . . . .
C2 C 0.1008(2) 0.1801(2) 0.99647(17) 0.0365(6) Uani 1 1 d . . . . .
H2 H 0.153181 0.155948 1.036590 0.044 Uiso 1 1 calc R U . . .
N003 N 0.19816(15) 0.16472(16) 0.87795(13) 0.0307(5) Uani 1 1 d . . . . .
C3 C -0.0703(2) 0.2458(2) 0.95496(19) 0.0421(7) Uani 1 1 d . . . . .
H3 H -0.133942 0.265940 0.969286 0.051 Uiso 1 1 calc R U . . .
C4 C -0.0566(2) 0.2527(2) 0.87620(18) 0.0375(6) Uani 1 1 d . . . . .
H4 H -0.109129 0.277307 0.836124 0.045 Uiso 1 1 calc R U . . .
C5 C -0.0515(2) 0.1975(2) 0.71618(18) 0.0388(6) Uani 1 1 d . . . . .
C6 C 0.02345(19) 0.2496(2) 0.70751(16) 0.0326(6) Uani 1 1 d . . . . .
C006 C 0.29868(18) 0.12099(19) 0.91770(15) 0.0303(5) Uani 1 1 d . . . . .
C7 C 0.1821(3) 0.1067(3) 0.5827(3) 0.0648(11) Uani 1 1 d . . . . .
H7 H 0.190865 0.049409 0.570157 0.078 Uiso 1 1 calc R U . . .
C8 C -0.0152(2) 0.4153(2) 0.72438(19) 0.0422(7) Uani 1 1 d . . . . .
H8 H 0.014124 0.386565 0.777539 0.051 Uiso 1 1 calc R U . . .
C9 C 0.1549(2) 0.2736(2) 0.61800(17) 0.0377(6) Uani 1 1 d . . . . .
H9 H 0.145573 0.331756 0.629171 0.045 Uiso 1 1 calc R U . . .
C009 C 0.0379(2) 0.2217(2) 0.85868(16) 0.0327(6) Uani 1 1 d . . . . .
C11 C -0.0200(2) 0.3588(2) 0.67792(17) 0.0360(6) Uani 1 1 d . . . . .
C12 C 0.3850(2) 0.1688(2) 0.79652(17) 0.0381(6) Uani 1 1 d . . . . .
H12 H 0.365867 0.230627 0.802170 0.046 Uiso 1 1 calc R U . . .
C13 C 0.36339(18) 0.0960(2) 0.85294(16) 0.0318(6) Uani 1 1 d . . . . .
C14 C 0.3301(2) 0.19240(19) 0.94559(16) 0.0324(6) Uani 1 1 d . . . . .
C15 C 0.30050(19) 0.03225(19) 0.98619(16) 0.0322(6) Uani 1 1 d . . . . .
C16 C 0.3462(2) 0.0095(2) 1.06145(17) 0.0404(7) Uani 1 1 d . . . . .
H16 H 0.378876 0.049097 1.072184 0.049 Uiso 1 1 calc R U . . .
C00A C 0.11473(19) 0.18700(19) 0.91725(16) 0.0318(6) Uani 1 1 d . . . . .
C00B C 0.0967(2) 0.2188(2) 0.64941(16) 0.0344(6) Uani 1 1 d . . . . .
C00T C 0.0064(2) 0.2102(2) 1.01375(18) 0.0409(7) Uani 1 1 d . . . . .
H00T H -0.006269 0.206438 1.067160 0.049 Uiso 1 1 calc R U . . .
C00U C 0.4272(2) 0.1691(2) 0.96971(18) 0.0401(7) Uani 1 1 d . . . . .
H00U H 0.470548 0.108739 0.970852 0.048 Uiso 1 1 calc R U . . .
C00V C 0.4614(2) 0.2317(3) 0.9919(2) 0.0498(8) Uani 1 1 d . . . . .
H00V H 0.528058 0.214591 1.007377 0.060 Uiso 1 1 calc R U . . .
C00W C -0.1429(2) 0.2401(3) 0.6761(2) 0.0468(8) Uani 1 1 d . . . . .
H00W H -0.162842 0.304825 0.644153 0.056 Uiso 1 1 calc R U . . .
C00Y C -0.0601(2) 0.4035(2) 0.59910(19) 0.0462(7) Uani 1 1 d . . . . .
H00Y H -0.061725 0.366067 0.565449 0.055 Uiso 1 1 calc R U . . .
C00Z C -0.0262(3) 0.1032(3) 0.7636(2) 0.0499(8) Uani 1 1 d . . . . .
H00Z H 0.035530 0.073175 0.792655 0.060 Uiso 1 1 calc R U . . .
C010 C 0.4646(2) 0.0623(3) 0.7245(2) 0.0523(8) Uani 1 1 d . . . . .
H010 H 0.497331 0.050834 0.680216 0.063 Uiso 1 1 calc R U . . .
C011 C 0.3971(2) 0.0056(2) 0.84562(18) 0.0416(7) Uani 1 1 d . . . . .
H011 H 0.386055 -0.045784 0.884601 0.050 Uiso 1 1 calc R U . . .
C012 C 0.4473(3) -0.0107(3) 0.7813(2) 0.0529(9) Uani 1 1 d . . . . .
H012 H 0.469674 -0.073140 0.776825 0.063 Uiso 1 1 calc R U . . .
C013 C 0.4341(2) 0.1522(3) 0.73215(18) 0.0454(7) Uani 1 1 d . . . . .
H013 H 0.446528 0.202942 0.693478 0.054 Uiso 1 1 calc R U . . .
C014 C 0.2689(2) 0.2814(2) 0.94445(19) 0.0405(7) Uani 1 1 d . . . . .
H014 H 0.202453 0.299656 0.927781 0.049 Uiso 1 1 calc R U . . .
C016 C 0.1108(2) 0.1354(2) 0.6302(2) 0.0491(8) Uani 1 1 d . . . . .
H016 H 0.071312 0.097599 0.649820 0.059 Uiso 1 1 calc R U . . .
C017 C 0.3999(3) 0.3188(3) 0.9918(2) 0.0537(9) Uani 1 1 d . . . . .
H017 H 0.423456 0.361341 1.008335 0.064 Uiso 1 1 calc R U . . .
C018 C 0.2260(2) 0.2443(2) 0.57088(18) 0.0448(7) Uani 1 1 d . . . . .
H018 H 0.265302 0.282062 0.550444 0.054 Uiso 1 1 calc R U . . .
C019 C 0.3447(3) -0.0710(3) 1.1214(2) 0.0526(9) Uani 1 1 d . . . . .
H019 H 0.376756 -0.085968 1.172605 0.063 Uiso 1 1 calc R U . . .
C01C C 0.2520(2) -0.0262(2) 0.97333(19) 0.0437(7) Uani 1 1 d . . . . .
H01C H 0.219144 -0.011342 0.922497 0.052 Uiso 1 1 calc R U . . .
N1 N 0.07879(16) 0.21817(16) 0.78728(13) 0.0314(5) Uani 1 1 d . . . . .
C1 C 0.17594(19) 0.18132(19) 0.79915(16) 0.0316(6) Uani 1 1 d . . . . .
C01F C 0.3040(3) 0.3440(2) 0.9674(2) 0.0518(8) Uani 1 1 d . . . . .
H01F H 0.261349 0.404607 0.966367 0.062 Uiso 1 1 calc R U . . .
C01G C -0.0976(3) 0.5013(3) 0.5695(2) 0.0563(9) Uani 1 1 d . . . . .
H01G H -0.125456 0.530519 0.515909 0.068 Uiso 1 1 calc R U . . .
C01H C 0.2401(3) 0.1605(3) 0.5535(2) 0.0575(9) Uani 1 1 d . . . . .
H01H H 0.289372 0.140059 0.521636 0.069 Uiso 1 1 calc R U . . .
C01I C -0.0529(3) 0.5138(2) 0.6941(2) 0.0560(9) Uani 1 1 d . . . . .
H01I H -0.049781 0.551715 0.726961 0.067 Uiso 1 1 calc R U . . .
C01J C 0.2507(3) -0.1062(2) 1.0336(2) 0.0567(9) Uani 1 1 d . . . . .
H01J H 0.217438 -0.145706 1.023678 0.068 Uiso 1 1 calc R U . . .
C01K C -0.0948(3) 0.5570(3) 0.6168(2) 0.0618(10) Uani 1 1 d . . . . .
H01K H -0.121381 0.624254 0.596519 0.074 Uiso 1 1 calc R U . . .
C01M C -0.0887(3) 0.0522(3) 0.7692(2) 0.0634(11) Uani 1 1 d . . . . .
H01M H -0.069686 -0.012268 0.801583 0.076 Uiso 1 1 calc R U . . .
C01Q C 0.2978(3) -0.1284(3) 1.1078(2) 0.0592(10) Uani 1 1 d . . . . .
H01Q H 0.297480 -0.183302 1.149006 0.071 Uiso 1 1 calc R U . . .
C01R C -0.2060(3) 0.1880(4) 0.6825(3) 0.0639(11) Uani 1 1 d . . . . .
H01R H -0.268554 0.217718 0.654900 0.077 Uiso 1 1 calc R U . . .
C01W C -0.1785(3) 0.0947(4) 0.7281(3) 0.0695(12) Uani 1 1 d . . . . .
H01W H -0.221355 0.059557 0.731306 0.083 Uiso 1 1 calc R U . . .
Li1 Li 0.2688(4) 0.1401(4) 0.7170(3) 0.0485(13) Uani 1 1 d . . . . .
O1_1 O 0.6274(5) 0.4262(5) 0.3455(4) 0.0573(17) Uani 0.624(5) 1 d D . P A 2
C1_1 C 0.6901(4) 0.4668(3) 0.3615(3) 0.0519(19) Uani 0.624(5) 1 d D . P A 2
C2_1 C 0.7161(5) 0.5279(4) 0.2861(4) 0.101(3) Uani 0.624(5) 1 d D . P A 2
F1_1 F 0.7883(6) 0.4746(5) 0.2581(5) 0.170(4) Uani 0.624(5) 1 d D . P A 2
F2_1 F 0.7490(5) 0.5946(4) 0.2934(6) 0.150(3) Uani 0.624(5) 1 d D . P A 2
F3_1 F 0.6444(5) 0.5690(6) 0.2318(4) 0.161(4) Uani 0.624(5) 1 d D . P A 2
C3_1 C 0.6409(5) 0.5319(5) 0.4100(4) 0.108(3) Uani 0.624(5) 1 d D . P A 2
F4_1 F 0.5941(8) 0.4889(7) 0.4636(5) 0.212(5) Uani 0.624(5) 1 d D . P A 2
F5_1 F 0.5736(4) 0.6083(4) 0.3612(4) 0.115(2) Uani 0.624(5) 1 d D . P A 2
F6_1 F 0.6976(4) 0.5616(6) 0.4440(5) 0.147(3) Uani 0.624(5) 1 d D . P A 2
C4_1 C 0.7773(5) 0.3853(5) 0.4092(4) 0.135(3) Uani 0.624(5) 1 d D . P A 2
F7_1 F 0.7525(7) 0.3483(6) 0.4814(3) 0.236(5) Uani 0.624(5) 1 d D . P A 2
F8_1 F 0.8492(5) 0.4129(7) 0.4230(5) 0.161(4) Uani 0.624(5) 1 d D . P A 2
F9_1 F 0.8108(5) 0.3230(4) 0.3711(4) 0.133(3) Uani 0.624(5) 1 d D . P A 2
O1_2 O 0.6657(4) 0.2838(4) 0.2545(3) 0.0406(11) Uani 0.557(4) 1 d D . P A 1
C1_2 C 0.7062(3) 0.2693(3) 0.1892(3) 0.0375(19) Uani 0.557(4) 1 d D . P A 1
C2_2 C 0.7559(4) 0.3432(4) 0.1527(3) 0.0701(19) Uani 0.557(4) 1 d D . P A 1
F1_2 F 0.7005(4) 0.4294(3) 0.1521(4) 0.0927(17) Uani 0.557(4) 1 d D . P A 1
F2_2 F 0.7742(5) 0.3489(5) 0.0790(3) 0.108(2) Uani 0.557(4) 1 d D . P A 1
F3_2 F 0.8366(4) 0.3239(6) 0.1959(5) 0.105(3) Uani 0.557(4) 1 d D . P A 1
C3_2 C 0.7803(4) 0.1686(4) 0.2121(3) 0.0636(17) Uani 0.557(4) 1 d D . P A 1
F4_2 F 0.7383(4) 0.1031(3) 0.2215(4) 0.0825(16) Uani 0.557(4) 1 d D . P A 1
F5_2 F 0.8315(5) 0.1483(5) 0.2792(4) 0.091(2) Uani 0.557(4) 1 d D . P A 1
F6_2 F 0.8400(6) 0.1550(6) 0.1577(5) 0.081(2) Uani 0.557(4) 1 d D . P A 1
C4_2 C 0.6288(3) 0.2777(4) 0.1264(3) 0.0466(13) Uani 0.557(4) 1 d D . P A 1
F7_2 F 0.5663(3) 0.2373(4) 0.1577(3) 0.0678(13) Uani 0.557(4) 1 d D . P A 1
F8_2 F 0.6673(3) 0.2386(4) 0.0714(3) 0.0818(16) Uani 0.557(4) 1 d D . P A 1
F9_2 F 0.5773(4) 0.3669(4) 0.0899(4) 0.0606(19) Uani 0.557(4) 1 d D . P A 1
O1_3 O 0.4917(4) 0.4338(5) 0.2346(5) 0.066(2) Uani 0.656(5) 1 d D . P A 1
C1_3 C 0.3990(4) 0.4878(3) 0.2156(3) 0.0471(18) Uani 0.656(5) 1 d D . P A 1
C2_3 C 0.3347(4) 0.4288(4) 0.2109(4) 0.098(2) Uani 0.656(5) 1 d D . P A 1
F1_3 F 0.3750(5) 0.3644(5) 0.1760(5) 0.139(3) Uani 0.656(5) 1 d D . P A 1
F2_3 F 0.2496(4) 0.4786(5) 0.1729(5) 0.133(3) Uani 0.656(5) 1 d D . P A 1
F3_3 F 0.3155(5) 0.3849(5) 0.2813(4) 0.148(3) Uani 0.656(5) 1 d D . P A 1
C3_3 C 0.3631(4) 0.5415(4) 0.2756(4) 0.080(2) Uani 0.656(5) 1 d D . P A 1
F4_3 F 0.3996(4) 0.6095(5) 0.2689(4) 0.127(2) Uani 0.656(5) 1 d D . P A 1
F5_3 F 0.3858(7) 0.4845(7) 0.3491(4) 0.153(4) Uani 0.656(5) 1 d D . P A 1
F6_3 F 0.2701(4) 0.5835(6) 0.2654(7) 0.147(4) Uani 0.656(5) 1 d D . P A 1
C4_3 C 0.3887(4) 0.5603(4) 0.1332(3) 0.084(2) Uani 0.656(5) 1 d D . P A 1
F7_3 F 0.4549(4) 0.5996(4) 0.1239(4) 0.124(2) Uani 0.656(5) 1 d D . P A 1
F8_3 F 0.3050(4) 0.6310(4) 0.1206(4) 0.114(3) Uani 0.656(5) 1 d D . P A 1
F9_3 F 0.3986(5) 0.5186(4) 0.0774(3) 0.125(3) Uani 0.656(5) 1 d D . P A 1
O1_4 O 0.5572(10) 0.2843(6) 0.3831(7) 0.042(4) Uani 0.358(3) 1 d D . P A 1
C1_4 C 0.5446(4) 0.2031(5) 0.4273(4) 0.037(3) Uani 0.358(3) 1 d D . P A 1
C2_4 C 0.4609(5) 0.1885(6) 0.3865(4) 0.060(3) Uani 0.358(3) 1 d D . P A 1
F1_4 F 0.3771(4) 0.2461(6) 0.3938(5) 0.088(2) Uani 0.358(3) 1 d D . P A 1
F2_4 F 0.4552(7) 0.1028(6) 0.4149(6) 0.103(3) Uani 0.358(3) 1 d D . P A 1
F3_4 F 0.4714(7) 0.2032(7) 0.3103(4) 0.073(4) Uani 0.358(3) 1 d D . P A 1
C3_4 C 0.6363(5) 0.1176(5) 0.4372(5) 0.076(3) Uani 0.358(3) 1 d D . P A 1
F4_4 F 0.7137(5) 0.1375(8) 0.4533(7) 0.094(3) Uani 0.358(3) 1 d D . P A 1
F5_4 F 0.6475(7) 0.0890(6) 0.3737(5) 0.102(3) Uani 0.358(3) 1 d D . P A 1
F6_4 F 0.6409(6) 0.0420(5) 0.4971(5) 0.094(3) Uani 0.358(3) 1 d D . P A 1
C4_4 C 0.5183(6) 0.2136(6) 0.5086(4) 0.078(3) Uani 0.358(3) 1 d D . P A 1
F7_4 F 0.5947(7) 0.2035(10) 0.5534(5) 0.134(4) Uani 0.358(3) 1 d D . P A 1
F8_4 F 0.4791(7) 0.1518(8) 0.5486(4) 0.108(4) Uani 0.358(3) 1 d D . P A 1
F9_4 F 0.4545(8) 0.2973(8) 0.5013(7) 0.112(5) Uani 0.358(3) 1 d D . P A 1
O1_5 O 0.6431(8) 0.4230(10) 0.3239(7) 0.066(3) Uani 0.376(5) 1 d D . P A 1
C1_5 C 0.6890(5) 0.4590(5) 0.3651(4) 0.060(3) Uani 0.376(5) 1 d D . P A 1
C2_5 C 0.6448(6) 0.4652(8) 0.4418(5) 0.120(4) Uani 0.376(5) 1 d D . P A 1
F1_5 F 0.5670(6) 0.5429(10) 0.4265(9) 0.146(5) Uani 0.376(5) 1 d D . P A 1
F2_5 F 0.6991(6) 0.4646(9) 0.4981(4) 0.111(4) Uani 0.376(5) 1 d D . P A 1
F3_5 F 0.6072(11) 0.4000(11) 0.4770(6) 0.221(7) Uani 0.376(5) 1 d D . P A 1
C3_5 C 0.7977(5) 0.4104(6) 0.3761(5) 0.077(3) Uani 0.376(5) 1 d D . P A 1
F4_5 F 0.8325(6) 0.4020(10) 0.3094(6) 0.116(4) Uani 0.376(5) 1 d D . P A 1
F5_5 F 0.8246(8) 0.3242(6) 0.4256(9) 0.174(5) Uani 0.376(5) 1 d D . P A 1
F6_5 F 0.8476(7) 0.4578(7) 0.3991(6) 0.089(3) Uani 0.376(5) 1 d D . P A 1
C4_5 C 0.6774(8) 0.5627(6) 0.3172(6) 0.136(5) Uani 0.376(5) 1 d D . P A 1
F7_5 F 0.7247(15) 0.5668(12) 0.2545(8) 0.233(8) Uani 0.376(5) 1 d D . P A 1
F8_5 F 0.7148(11) 0.5974(8) 0.3647(8) 0.186(6) Uani 0.376(5) 1 d D . P A 1
F9_5 F 0.5913(9) 0.6157(6) 0.2890(10) 0.163(5) Uani 0.376(5) 1 d D . P A 1
O1_6 O 0.6788(5) 0.3190(4) 0.2453(3) 0.0362(14) Uani 0.443(4) 1 d D . P A 2
C1_6 C 0.7087(4) 0.2760(4) 0.1894(3) 0.036(2) Uani 0.443(4) 1 d D . P A 2
C2_6 C 0.6771(5) 0.3490(4) 0.1059(3) 0.060(2) Uani 0.443(4) 1 d D . P A 2
F1_6 F 0.6891(5) 0.4301(4) 0.1031(4) 0.084(2) Uani 0.443(4) 1 d D . P A 2
F2_6 F 0.7274(5) 0.3209(5) 0.0504(3) 0.086(2) Uani 0.443(4) 1 d D . P A 2
F3_6 F 0.5870(6) 0.3672(7) 0.0825(7) 0.094(4) Uani 0.443(4) 1 d D . P A 2
C3_6 C 0.6681(4) 0.1948(4) 0.1947(3) 0.0582(19) Uani 0.443(4) 1 d D . P A 2
F4_6 F 0.7101(5) 0.1202(4) 0.2576(4) 0.085(2) Uani 0.443(4) 1 d D . P A 2
F5_6 F 0.5756(4) 0.2216(5) 0.2058(4) 0.0731(18) Uani 0.443(4) 1 d D . P A 2
F6_6 F 0.6739(5) 0.1705(4) 0.1287(3) 0.0789(18) Uani 0.443(4) 1 d D . P A 2
C4_6 C 0.8190(4) 0.2363(5) 0.1994(4) 0.068(2) Uani 0.443(4) 1 d D . P A 2
F7_6 F 0.8522(6) 0.1897(6) 0.2737(4) 0.086(3) Uani 0.443(4) 1 d D . P A 2
F8_6 F 0.8547(8) 0.1789(8) 0.1566(7) 0.097(4) Uani 0.443(4) 1 d D . P A 2
F9_6 F 0.8582(5) 0.3036(6) 0.1767(6) 0.091(3) Uani 0.443(4) 1 d D . P A 2
O1_7 O 0.4787(8) 0.4150(9) 0.2392(10) 0.055(4) Uani 0.344(5) 1 d D . P A 2
C1_7 C 0.3964(6) 0.4901(6) 0.2168(4) 0.055(4) Uani 0.344(5) 1 d D . P A 2
C2_7 C 0.4162(7) 0.5809(6) 0.1715(6) 0.099(4) Uani 0.344(5) 1 d D . P A 2
F1_7 F 0.4385(10) 0.6240(7) 0.2190(7) 0.135(5) Uani 0.344(5) 1 d D . P A 2
F2_7 F 0.3462(10) 0.6459(7) 0.1207(8) 0.135(5) Uani 0.344(5) 1 d D . P A 2
F3_7 F 0.4925(10) 0.5588(8) 0.1330(9) 0.158(6) Uani 0.344(5) 1 d D . P A 2
C3_7 C 0.3332(6) 0.4670(6) 0.1617(5) 0.087(4) Uani 0.344(5) 1 d D . P A 2
F4_7 F 0.3347(11) 0.3789(7) 0.1894(9) 0.145(6) Uani 0.344(5) 1 d D . P A 2
F5_7 F 0.3676(8) 0.4749(8) 0.0924(5) 0.108(4) Uani 0.344(5) 1 d D . P A 2
F6_7 F 0.2452(6) 0.5258(8) 0.1472(8) 0.113(5) Uani 0.344(5) 1 d D . P A 2
C4_7 C 0.3469(7) 0.4987(8) 0.2915(5) 0.094(4) Uani 0.344(5) 1 d D . P A 2
F7_7 F 0.3174(8) 0.4252(8) 0.3206(7) 0.137(4) Uani 0.344(5) 1 d D . P A 2
F8_7 F 0.2694(8) 0.5723(9) 0.2811(10) 0.097(5) Uani 0.344(5) 1 d D . P A 2
F9_7 F 0.4085(8) 0.4979(11) 0.3459(7) 0.106(5) Uani 0.344(5) 1 d D . P A 2
O1_8 O 0.5608(8) 0.2720(5) 0.3650(4) 0.051(2) Uani 0.459(2) 1 d D . P A 2
C1_8 C 0.5657(4) 0.2109(4) 0.4379(3) 0.0462(19) Uani 0.459(2) 1 d D . P A 2
C2_8 C 0.5199(5) 0.1373(5) 0.4309(4) 0.086(3) Uani 0.459(2) 1 d D . P A 2
F1_8 F 0.4361(6) 0.1782(6) 0.3877(6) 0.141(4) Uani 0.459(2) 1 d D . P A 2
F2_8 F 0.5017(6) 0.0877(5) 0.5000(4) 0.129(3) Uani 0.459(2) 1 d D . P A 2
F3_8 F 0.5756(5) 0.0756(4) 0.3981(4) 0.104(2) Uani 0.459(2) 1 d D . P A 2
C3_8 C 0.6721(5) 0.1589(4) 0.4709(4) 0.068(2) Uani 0.459(2) 1 d D . P A 2
F4_8 F 0.7095(5) 0.2126(4) 0.4969(4) 0.105(2) Uani 0.459(2) 1 d D . P A 2
F5_8 F 0.7248(5) 0.1375(6) 0.4144(4) 0.083(2) Uani 0.459(2) 1 d D . P A 2
F6_8 F 0.6853(6) 0.0796(4) 0.5281(4) 0.113(3) Uani 0.459(2) 1 d D . P A 2
C4_8 C 0.5151(6) 0.2624(5) 0.4958(4) 0.097(3) Uani 0.459(2) 1 d D . P A 2
F7_8 F 0.5336(6) 0.3396(4) 0.4896(4) 0.130(3) Uani 0.459(2) 1 d D . P A 2
F8_8 F 0.5392(8) 0.2092(6) 0.5711(4) 0.148(4) Uani 0.459(2) 1 d D . P A 2
F9_8 F 0.4214(5) 0.2869(7) 0.4818(7) 0.141(4) Uani 0.459(2) 1 d D . P A 2
O1_9 O 0.5685(16) 0.2767(11) 0.3892(12) 0.056(10) Uiso 0.182(3) 1 d D . P A 3
C1_9 C 0.5521(7) 0.1977(8) 0.4315(6) 0.044(8) Uiso 0.182(3) 1 d D . P A 3
C2_9 C 0.6367(8) 0.1324(9) 0.4942(7) 0.060(6) Uiso 0.182(3) 1 d D . P A 3
F1_9 F 0.6538(11) 0.1721(10) 0.5462(8) 0.083(5) Uiso 0.182(3) 1 d D . P A 3
F2_9 F 0.6171(15) 0.0571(10) 0.5372(11) 0.128(8) Uiso 0.182(3) 1 d D . P A 3
F3_9 F 0.7165(11) 0.1026(19) 0.4631(13) 0.22(2) Uiso 0.182(3) 1 d D . P A 3
C3_9 C 0.5362(8) 0.1406(8) 0.3777(6) 0.048(4) Uiso 0.182(3) 1 d D . P A 3
F4_9 F 0.4748(13) 0.1927(13) 0.3152(9) 0.112(14) Uiso 0.182(3) 1 d D . P A 3
F5_9 F 0.6164(8) 0.0990(10) 0.3513(8) 0.055(4) Uiso 0.182(3) 1 d D . P A 3
F6_9 F 0.5042(10) 0.0719(9) 0.4165(8) 0.065(4) Uiso 0.182(3) 1 d D . P A 3
C4_9 C 0.4642(7) 0.2201(8) 0.4778(7) 0.058(5) Uiso 0.182(3) 1 d D . P A 3
F7_9 F 0.3835(8) 0.2549(10) 0.4321(8) 0.069(4) Uiso 0.182(3) 1 d D . P A 3
F8_9 F 0.4617(10) 0.1426(9) 0.5325(8) 0.058(4) Uiso 0.182(3) 1 d D . P A 3
F9_9 F 0.4645(15) 0.2816(13) 0.5151(12) 0.138(15) Uiso 0.182(3) 1 d D . P A 3

loop_
_atom_site_aniso_label
_atom_site_aniso_U_11
_atom_site_aniso_U_22
_atom_site_aniso_U_33
_atom_site_aniso_U_23
_atom_site_aniso_U_13
_atom_site_aniso_U_12
Al01 0.0325(4) 0.0315(4) 0.0297(4) -0.0120(3) 0.0081(3) -0.0081(3)
C2 0.0346(15) 0.0415(16) 0.0328(14) -0.0123(12) 0.0053(11) -0.0110(12)
N003 0.0251(11) 0.0352(12) 0.0284(11) -0.0096(9) 0.0038(9) -0.0055(9)
C3 0.0333(15) 0.0513(18) 0.0481(17) -0.0227(15) 0.0157(13) -0.0155(13)
C4 0.0273(14) 0.0440(16) 0.0431(16) -0.0176(13) 0.0055(12) -0.0102(12)
C5 0.0342(15) 0.0510(18) 0.0397(16) -0.0235(14) 0.0075(12) -0.0169(13)
C6 0.0292(13) 0.0382(15) 0.0299(13) -0.0137(11) 0.0008(11) -0.0073(11)
C006 0.0264(13) 0.0319(13) 0.0285(13) -0.0081(11) 0.0035(10) -0.0052(10)
C7 0.074(3) 0.058(2) 0.078(3) -0.042(2) 0.034(2) -0.023(2)
C8 0.0444(17) 0.0394(16) 0.0418(16) -0.0139(13) 0.0013(13) -0.0113(13)
C9 0.0358(15) 0.0413(16) 0.0337(14) -0.0112(12) 0.0024(12) -0.0100(12)
C009 0.0325(14) 0.0363(14) 0.0320(14) -0.0139(11) 0.0077(11) -0.0118(11)
C11 0.0276(14) 0.0393(15) 0.0377(15) -0.0118(12) 0.0005(11) -0.0063(12)
C12 0.0346(15) 0.0399(16) 0.0350(15) -0.0084(12) 0.0066(12) -0.0085(12)
C13 0.0242(12) 0.0370(14) 0.0302(13) -0.0098(11) 0.0029(10) -0.0050(11)
C14 0.0323(14) 0.0340(14) 0.0300(13) -0.0094(11) 0.0055(11) -0.0102(11)
C15 0.0316(14) 0.0315(13) 0.0295(13) -0.0091(11) 0.0078(11) -0.0050(11)
C16 0.0350(15) 0.0428(16) 0.0339(15) -0.0071(13) 0.0038(12) -0.0040(13)
C00A 0.0289(13) 0.0341(14) 0.0322(14) -0.0111(11) 0.0073(11) -0.0091(11)
C00B 0.0311(14) 0.0401(15) 0.0312(14) -0.0129(12) 0.0018(11) -0.0087(12)
C00T 0.0418(17) 0.0479(17) 0.0371(15) -0.0172(13) 0.0146(13) -0.0166(14)
C00U 0.0340(15) 0.0405(16) 0.0425(16) -0.0121(13) 0.0023(12) -0.0083(12)
C00V 0.0371(17) 0.058(2) 0.060(2) -0.0208(17) 0.0048(15) -0.0211(15)
C00W 0.0358(16) 0.069(2) 0.0472(18) -0.0322(17) 0.0077(13) -0.0191(15)
C00Y 0.0415(17) 0.0492(18) 0.0401(17) -0.0133(14) -0.0044(13) -0.0047(14)
C00Z 0.052(2) 0.055(2) 0.052(2) -0.0204(16) 0.0121(16) -0.0259(16)
C010 0.0460(19) 0.068(2) 0.0431(18) -0.0242(17) 0.0175(15) -0.0129(17)
C011 0.0428(17) 0.0390(16) 0.0390(16) -0.0124(13) 0.0115(13) -0.0077(13)
C012 0.056(2) 0.052(2) 0.054(2) -0.0279(17) 0.0212(17) -0.0113(16)
C013 0.0378(16) 0.058(2) 0.0351(16) -0.0094(14) 0.0104(13) -0.0134(15)
C014 0.0365(16) 0.0377(16) 0.0487(17) -0.0156(14) 0.0084(13) -0.0119(13)
C016 0.052(2) 0.0510(19) 0.055(2) -0.0276(16) 0.0188(16) -0.0218(16)
C017 0.054(2) 0.057(2) 0.064(2) -0.0273(18) 0.0120(17) -0.0303(18)
C018 0.0394(17) 0.0544(19) 0.0386(16) -0.0113(14) 0.0077(13) -0.0155(15)
C019 0.053(2) 0.052(2) 0.0353(16) -0.0011(14) 0.0087(15) -0.0045(16)
C01C 0.0541(19) 0.0395(16) 0.0403(16) -0.0158(13) 0.0128(14) -0.0159(14)
N1 0.0273(11) 0.0368(12) 0.0288(11) -0.0109(10) 0.0045(9) -0.0080(9)
C1 0.0298(13) 0.0322(14) 0.0301(13) -0.0090(11) 0.0028(11) -0.0070(11)
C01F 0.051(2) 0.0430(18) 0.068(2) -0.0255(17) 0.0151(17) -0.0173(15)
C01G 0.055(2) 0.050(2) 0.0477(19) -0.0044(16) -0.0073(16) -0.0040(16)
C01H 0.054(2) 0.065(2) 0.056(2) -0.0285(19) 0.0245(17) -0.0132(18)
C01I 0.070(2) 0.0415(18) 0.057(2) -0.0186(16) 0.0046(18) -0.0158(17)
C01J 0.075(3) 0.0416(18) 0.061(2) -0.0203(17) 0.028(2) -0.0257(18)
C01K 0.065(2) 0.0394(19) 0.064(2) -0.0056(17) -0.0007(19) -0.0036(17)
C01M 0.079(3) 0.070(3) 0.068(2) -0.034(2) 0.032(2) -0.049(2)
C01Q 0.076(3) 0.0408(18) 0.050(2) -0.0041(16) 0.0262(19) -0.0132(18)
C01R 0.044(2) 0.108(4) 0.070(3) -0.055(3) 0.0169(18) -0.039(2)
C01W 0.071(3) 0.104(4) 0.076(3) -0.056(3) 0.038(2) -0.061(3)
Li1 0.040(3) 0.061(4) 0.038(3) -0.018(3) 0.007(2) -0.005(3)
O1_1 0.063(3) 0.061(3) 0.083(4) -0.056(3) 0.039(3) -0.037(2)
C1_1 0.061(4) 0.049(4) 0.055(4) -0.026(3) -0.005(3) -0.021(3)
C2_1 0.139(6) 0.094(5) 0.106(5) -0.037(4) 0.031(4) -0.082(5)
F1_1 0.191(7) 0.122(5) 0.213(8) -0.049(5) 0.135(6) -0.076(5)
F2_1 0.139(5) 0.101(4) 0.254(10) -0.063(5) 0.036(5) -0.093(4)
F3_1 0.142(5) 0.205(7) 0.097(4) 0.065(4) -0.014(4) -0.106(5)
C3_1 0.125(6) 0.105(6) 0.121(6) -0.081(5) 0.018(4) -0.032(4)
F4_1 0.286(11) 0.182(8) 0.154(7) -0.077(6) 0.137(7) -0.034(7)
F5_1 0.115(4) 0.086(4) 0.145(6) -0.070(4) -0.008(4) -0.004(3)
F6_1 0.105(4) 0.191(7) 0.193(7) -0.170(6) -0.009(4) -0.011(4)
C4_1 0.127(6) 0.123(6) 0.120(6) -0.056(5) -0.055(5) 0.022(5)
F7_1 0.276(10) 0.228(9) 0.073(4) 0.028(4) -0.056(5) 0.028(7)
F8_1 0.104(5) 0.200(9) 0.168(7) -0.131(7) -0.076(4) 0.032(4)
F9_1 0.118(5) 0.106(4) 0.133(5) -0.069(4) -0.060(4) 0.051(4)
O1_2 0.042(3) 0.043(3) 0.036(2) -0.018(2) 0.0138(17) -0.007(2)
C1_2 0.032(3) 0.050(4) 0.039(4) -0.023(3) 0.015(3) -0.018(3)
C2_2 0.073(4) 0.093(4) 0.079(4) -0.045(4) 0.036(3) -0.056(4)
F1_2 0.139(5) 0.069(3) 0.098(4) -0.031(3) 0.043(4) -0.067(3)
F2_2 0.139(5) 0.154(5) 0.080(3) -0.049(3) 0.067(3) -0.103(4)
F3_2 0.076(4) 0.159(6) 0.139(5) -0.086(4) 0.038(3) -0.082(4)
C3_2 0.050(3) 0.071(4) 0.069(4) -0.032(3) 0.007(3) -0.009(3)
F4_2 0.084(3) 0.045(2) 0.109(4) -0.026(3) 0.009(3) -0.007(2)
F5_2 0.062(4) 0.101(5) 0.083(3) -0.030(3) -0.018(3) 0.015(3)
F6_2 0.057(4) 0.089(4) 0.099(4) -0.058(4) 0.021(3) 0.001(3)
C4_2 0.046(3) 0.056(3) 0.047(3) -0.030(3) 0.007(2) -0.018(2)
F7_2 0.053(2) 0.087(3) 0.073(3) -0.023(3) 0.000(2) -0.038(2)
F8_2 0.075(3) 0.118(4) 0.077(3) -0.071(3) 0.012(2) -0.026(3)
F9_2 0.056(3) 0.076(4) 0.043(3) -0.026(3) -0.004(2) -0.004(3)
O1_3 0.040(3) 0.071(4) 0.058(4) -0.009(3) 0.004(2) 0.012(3)
C1_3 0.032(3) 0.046(4) 0.052(3) -0.012(3) 0.008(2) 0.001(3)
C2_3 0.076(4) 0.107(5) 0.144(6) -0.071(5) 0.043(4) -0.044(4)
F1_3 0.126(6) 0.130(5) 0.236(8) -0.133(5) 0.091(5) -0.075(4)
F2_3 0.061(3) 0.152(6) 0.226(8) -0.103(5) 0.020(4) -0.048(3)
F3_3 0.165(6) 0.135(5) 0.188(6) -0.064(4) 0.112(5) -0.095(4)
C3_3 0.061(4) 0.090(5) 0.079(4) -0.048(4) 0.004(3) 0.008(3)
F4_3 0.118(4) 0.123(5) 0.175(6) -0.103(5) 0.011(4) -0.032(3)
F5_3 0.164(8) 0.182(7) 0.067(4) -0.045(4) 0.015(4) 0.012(6)
F6_3 0.076(4) 0.182(8) 0.161(8) -0.118(6) 0.002(4) 0.048(4)
C4_3 0.069(4) 0.082(4) 0.071(4) -0.001(3) 0.007(3) -0.005(3)
F7_3 0.090(4) 0.087(4) 0.150(5) 0.028(4) 0.029(3) -0.027(3)
F8_3 0.074(3) 0.082(4) 0.120(4) 0.015(3) -0.008(3) 0.020(3)
F9_3 0.161(6) 0.109(5) 0.056(3) -0.006(3) 0.016(3) 0.003(4)
O1_4 0.055(6) 0.039(4) 0.036(5) -0.015(3) 0.025(4) -0.018(3)
C1_4 0.043(4) 0.037(5) 0.033(4) -0.008(3) 0.012(3) -0.015(3)
C2_4 0.066(5) 0.063(6) 0.060(5) -0.016(4) 0.003(4) -0.036(4)
F1_4 0.054(4) 0.112(6) 0.100(6) -0.039(5) 0.007(4) -0.023(4)
F2_4 0.106(7) 0.076(5) 0.134(7) -0.004(5) -0.009(6) -0.064(5)
F3_4 0.108(8) 0.086(6) 0.048(4) -0.029(3) -0.002(3) -0.055(5)
C3_4 0.061(5) 0.062(5) 0.087(6) -0.010(4) 0.011(4) -0.007(4)
F4_4 0.036(4) 0.110(7) 0.117(9) -0.033(7) 0.006(5) -0.001(4)
F5_4 0.106(7) 0.056(5) 0.111(6) -0.027(4) 0.018(5) 0.018(5)
F6_4 0.091(6) 0.046(4) 0.107(6) 0.004(4) 0.017(5) 0.005(3)
C4_4 0.086(6) 0.119(7) 0.047(5) -0.036(5) 0.032(4) -0.046(5)
F7_4 0.110(7) 0.266(13) 0.057(5) -0.067(7) 0.002(5) -0.089(8)
F8_4 0.129(8) 0.185(9) 0.034(4) -0.018(5) 0.032(4) -0.098(7)
F9_4 0.126(9) 0.150(8) 0.086(6) -0.100(6) 0.035(6) -0.023(6)
O1_5 0.084(6) 0.085(6) 0.083(6) -0.066(5) 0.056(5) -0.062(5)
C1_5 0.070(6) 0.059(6) 0.073(6) -0.047(5) 0.016(4) -0.026(5)
C2_5 0.111(7) 0.186(11) 0.111(7) -0.104(7) 0.050(5) -0.060(7)
F1_5 0.091(6) 0.213(11) 0.193(11) -0.149(9) 0.059(6) -0.051(7)
F2_5 0.091(5) 0.225(12) 0.072(5) -0.092(6) 0.041(4) -0.085(7)
F3_5 0.372(16) 0.322(14) 0.135(8) -0.157(9) 0.131(9) -0.258(13)
C3_5 0.059(5) 0.077(6) 0.106(7) -0.046(5) 0.019(4) -0.023(4)
F4_5 0.087(6) 0.162(10) 0.132(7) -0.078(7) 0.043(5) -0.053(6)
F5_5 0.122(9) 0.096(6) 0.236(12) 0.000(7) 0.018(9) 0.012(6)
F6_5 0.056(5) 0.111(7) 0.099(6) -0.025(5) 0.004(4) -0.032(5)
C4_5 0.189(11) 0.085(7) 0.155(9) -0.031(6) -0.019(7) -0.079(6)
F7_5 0.361(18) 0.179(15) 0.167(10) -0.020(9) 0.048(11) -0.128(13)
F8_5 0.289(15) 0.139(8) 0.203(11) -0.065(8) -0.011(10) -0.160(10)
F9_5 0.218(10) 0.072(6) 0.182(12) 0.011(6) -0.061(8) -0.071(6)
O1_6 0.050(3) 0.036(3) 0.038(3) -0.021(3) 0.022(2) -0.026(3)
C1_6 0.043(5) 0.038(4) 0.034(4) -0.022(3) 0.011(3) -0.012(3)
C2_6 0.069(5) 0.066(4) 0.042(3) -0.015(3) 0.011(3) -0.021(4)
F1_6 0.136(6) 0.066(3) 0.049(3) -0.006(3) 0.013(4) -0.043(3)
F2_6 0.104(5) 0.112(5) 0.044(3) -0.030(3) 0.030(3) -0.034(4)
F3_6 0.094(6) 0.103(8) 0.057(6) 0.015(5) -0.009(4) -0.031(5)
C3_6 0.069(4) 0.058(4) 0.063(4) -0.033(3) 0.018(3) -0.028(3)
F4_6 0.123(6) 0.042(3) 0.085(4) -0.016(3) 0.014(4) -0.023(3)
F5_6 0.070(3) 0.092(4) 0.095(5) -0.055(4) 0.031(3) -0.053(3)
F6_6 0.113(5) 0.085(4) 0.071(4) -0.056(3) 0.027(3) -0.047(4)
C4_6 0.046(4) 0.095(6) 0.058(4) -0.029(4) 0.013(3) -0.013(3)
F7_6 0.056(4) 0.112(7) 0.064(3) -0.019(4) -0.006(3) -0.001(4)
F8_6 0.071(6) 0.123(7) 0.096(6) -0.054(5) 0.046(4) -0.014(5)
F9_6 0.042(3) 0.121(5) 0.120(6) -0.042(5) 0.028(4) -0.036(3)
O1_7 0.043(5) 0.049(5) 0.066(8) -0.022(5) -0.012(5) -0.001(4)
C1_7 0.043(6) 0.046(6) 0.062(6) -0.015(4) -0.005(4) 0.001(5)
C2_7 0.115(9) 0.068(6) 0.099(8) 0.003(5) -0.017(6) -0.036(6)
F1_7 0.162(11) 0.069(6) 0.166(10) -0.021(6) -0.046(8) -0.041(7)
F2_7 0.177(11) 0.047(5) 0.144(9) 0.013(5) -0.054(8) -0.025(6)
F3_7 0.180(11) 0.068(7) 0.191(12) 0.018(7) 0.067(9) -0.047(7)
C3_7 0.074(6) 0.079(7) 0.101(7) -0.040(6) -0.024(5) -0.006(5)
F4_7 0.128(12) 0.106(7) 0.204(13) -0.045(7) -0.033(9) -0.046(7)
F5_7 0.107(7) 0.107(8) 0.100(6) -0.064(6) -0.029(5) 0.006(5)
F6_7 0.065(5) 0.111(9) 0.150(9) -0.059(7) -0.047(5) 0.006(5)
C4_7 0.066(6) 0.117(8) 0.081(7) -0.034(6) 0.005(5) -0.003(6)
F7_7 0.124(8) 0.165(9) 0.128(9) -0.042(7) 0.062(7) -0.056(7)
F8_7 0.056(6) 0.118(8) 0.107(8) -0.043(6) 0.031(5) -0.007(5)
F9_7 0.052(4) 0.170(12) 0.081(7) -0.081(7) 0.012(4) 0.020(5)
O1_8 0.081(5) 0.045(4) 0.042(4) -0.014(3) 0.028(3) -0.041(4)
C1_8 0.063(4) 0.032(3) 0.045(4) -0.006(3) 0.027(3) -0.022(3)
C2_8 0.107(6) 0.070(5) 0.104(6) -0.029(4) 0.044(5) -0.058(5)
F1_8 0.132(6) 0.097(6) 0.200(8) 0.002(5) -0.009(5) -0.087(5)
F2_8 0.196(8) 0.079(4) 0.134(6) -0.020(4) 0.088(6) -0.088(5)
F3_8 0.135(6) 0.084(4) 0.140(6) -0.066(4) 0.059(5) -0.070(4)
C3_8 0.080(5) 0.061(5) 0.057(4) -0.018(3) 0.017(4) -0.015(4)
F4_8 0.122(5) 0.097(4) 0.090(4) -0.015(4) -0.021(4) -0.040(4)
F5_8 0.062(4) 0.089(4) 0.078(4) -0.020(4) 0.016(3) -0.001(3)
F6_8 0.128(6) 0.081(4) 0.081(4) 0.026(3) 0.002(4) -0.015(4)
C4_8 0.145(7) 0.062(5) 0.090(5) -0.027(4) 0.082(5) -0.039(5)
F7_8 0.225(8) 0.091(4) 0.132(5) -0.078(4) 0.137(6) -0.089(5)
F8_8 0.269(11) 0.108(5) 0.076(4) -0.030(4) 0.097(5) -0.075(6)
F9_8 0.121(6) 0.121(7) 0.199(10) -0.077(6) 0.117(6) -0.037(4)

loop_
_atom_type_symbol
_atom_type_description
_atom_type_scat_dispersion_real
_atom_type_scat_dispersion_imag
_atom_type_scat_source
C C 0.0033 0.0016 'International Tables Vol C Tables 4.2.6.8 and 6.1.1.4'
H H 0.0000 0.0000 'International Tables Vol C Tables 4.2.6.8 and 6.1.1.4'
Al Al 0.0645 0.0514 'International Tables Vol C Tables 4.2.6.8 and 6.1.1.4'
F F 0.0171 0.0103 'International Tables Vol C Tables 4.2.6.8 and 6.1.1.4'
N N 0.0061 0.0033 'International Tables Vol C Tables 4.2.6.8 and 6.1.1.4'
O O 0.0106 0.0060 'International Tables Vol C Tables 4.2.6.8 and 6.1.1.4'
Li Li -0.0003 0.0001 'International Tables Vol C Tables 4.2.6.8 and 6.1.1.4'

loop_
_exptl_crystal_face_index_h
_exptl_crystal_face_index_k
_exptl_crystal_face_index_l
_exptl_crystal_face_perp_dist
-2.00 -1.00 2.00 0.1360
-2.00 -1.00 1.00 0.1220
-2.00 0.00 1.00 0.1240
-2.00 2.00 1.00 0.1610
-2.00 -1.00 -1.00 0.1770
-2.00 1.00 0.00 0.1600
-2.00 1.00 -1.00 0.1610
-1.00 -1.00 2.00 0.1500
-1.00 0.00 2.00 0.1320
-1.00 -2.00 -1.00 0.1050
-1.00 1.00 2.00 0.1380
-1.00 0.00 1.00 0.1110
0.00 -1.00 0.00 0.1290
0.00 1.00 0.00 0.1860
0.00 1.00 -1.00 0.1480
0.00 -1.00 2.00 0.1500
0.00 1.00 -2.00 0.1310
0.00 1.00 2.00 0.1430
0.00 -1.00 -2.00 0.1230
0.00 1.00 1.00 0.1600
0.00 -1.00 -1.00 0.1030
1.00 2.00 -2.00 0.1320
1.00 1.00 -2.00 0.1470
1.00 1.00 -1.00 0.1650
1.00 0.00 -2.00 0.1670
1.00 2.00 1.00 0.1640
1.00 1.00 0.00 0.1730
2.00 1.00 -1.00 0.1830
2.00 0.00 -1.00 0.1840
2.00 -2.00 -1.00 0.1460
2.00 1.00 1.00 0.1770
2.00 -1.00 1.00 0.1480

loop_
_geom_angle_atom_site_label_1
_geom_angle_atom_site_label_2
_geom_angle_atom_site_label_3
_geom_angle
_geom_angle_site_symmetry_1
_geom_angle_site_symmetry_3
_geom_angle_publ_flag
O1_5 Al01 O1_3 106.8(6) . . ?
O1_8 Al01 O1_6 113.7(4) . . ?
O1_8 Al01 O1_1 112.2(4) . . ?
O1_6 Al01 O1_1 104.2(3) . . ?
O1_5 Al01 O1_4 112.2(6) . . ?
O1_3 Al01 O1_4 113.9(6) . . ?
O1_5 Al01 O1_2 107.9(4) . . ?
O1_3 Al01 O1_2 109.8(3) . . ?
O1_4 Al01 O1_2 106.1(4) . . ?
O1_8 Al01 O1_7 100.2(6) . . ?
O1_6 Al01 O1_7 110.0(6) . . ?
O1_1 Al01 O1_7 116.9(5) . . ?
C00T C2 C00A 116.5(3) . . ?
C00T C2 H2 121.7 . . ?
C00A C2 H2 121.7 . . ?
C1 N003 C00A 111.4(2) . . ?
C1 N003 C006 123.4(2) . . ?
C00A N003 C006 125.1(2) . . ?
C4 C3 C00T 121.9(3) . . ?
C4 C3 H3 119.1 . . ?
C00T C3 H3 119.1 . . ?
C3 C4 C009 116.6(3) . . ?
C3 C4 H4 121.7 . . ?
C009 C4 H4 121.7 . . ?
C00W C5 C00Z 117.9(3) . . ?
C00W C5 C6 122.5(3) . . ?
C00Z C5 C6 119.5(3) . . ?
N1 C6 C11 109.9(2) . . ?
N1 C6 C5 107.1(2) . . ?
C11 C6 C5 114.3(2) . . ?
N1 C6 C00B 106.8(2) . . ?
C11 C6 C00B 107.8(2) . . ?
C5 C6 C00B 110.7(2) . . ?
N003 C006 C14 111.1(2) . . ?
N003 C006 C15 106.6(2) . . ?
C14 C006 C15 113.2(2) . . ?
N003 C006 C13 105.9(2) . . ?
C14 C006 C13 107.3(2) . . ?
C15 C006 C13 112.6(2) . . ?
C01H C7 C016 120.6(3) . . ?
C01H C7 H7 119.7 . . ?
C016 C7 H7 119.7 . . ?
C11 C8 C01I 120.7(3) . . ?
C11 C8 H8 119.7 . . ?
C01I C8 H8 119.7 . . ?
C018 C9 C00B 120.9(3) . . ?
C018 C9 Li1 79.8(2) . . ?
C00B C9 Li1 79.0(2) . . ?
C018 C9 H9 119.5 . . ?
C00B C9 H9 119.5 . . ?
Li1 C9 H9 111.9 . . ?
C4 C009 C00A 121.6(3) . . ?
C4 C009 N1 132.6(3) . . ?
C00A C009 N1 105.8(2) . . ?
C8 C11 C00Y 118.2(3) . . ?
C8 C11 C6 122.8(3) . . ?
C00Y C11 C6 118.8(3) . . ?
C013 C12 C13 121.1(3) . . ?
C013 C12 Li1 77.0(2) . . ?
C13 C12 Li1 79.1(2) . . ?
C013 C12 H12 119.4 . . ?
C13 C12 H12 119.4 . . ?
Li1 C12 H12 114.9 . . ?
C011 C13 C12 118.0(3) . . ?
C011 C13 C006 123.1(3) . . ?
C12 C13 C006 118.8(2) . . ?
C011 C13 Li1 84.6(2) . . ?
C12 C13 Li1 68.6(2) . . ?
C006 C13 Li1 113.2(2) . . ?
C014 C14 C00U 117.7(3) . . ?
C014 C14 C006 124.2(3) . . ?
C00U C14 C006 118.1(2) . . ?
C01C C15 C16 118.0(3) . . ?
C01C C15 C006 119.1(3) . . ?
C16 C15 C006 122.9(3) . . ?
C15 C16 C019 120.5(3) . . ?
C15 C16 H16 119.8 . . ?
C019 C16 H16 119.8 . . ?
C009 C00A C2 121.7(2) . . ?
C009 C00A N003 105.8(2) . . ?
C2 C00A N003 132.5(3) . . ?
C016 C00B C9 118.0(3) . . ?
C016 C00B C6 122.5(3) . . ?
C9 C00B C6 119.5(3) . . ?
C016 C00B Li1 85.7(2) . . ?
C9 C00B Li1 68.5(2) . . ?
C6 C00B Li1 112.2(2) . . ?
C2 C00T C3 121.7(3) . . ?
C2 C00T H00T 119.1 . . ?
C3 C00T H00T 119.1 . . ?
C00V C00U C14 121.3(3) . . ?
C00V C00U H00U 119.3 . . ?
C14 C00U H00U 119.3 . . ?
C017 C00V C00U 120.4(3) . . ?
C017 C00V H00V 119.8 . . ?
C00U C00V H00V 119.8 . . ?
C5 C00W C01R 120.1(4) . . ?
C5 C00W H00W 119.9 . . ?
C01R C00W H00W 119.9 . . ?
C01G C00Y C11 120.8(3) . . ?
C01G C00Y H00Y 119.6 . . ?
C11 C00Y H00Y 119.6 . . ?
C01M C00Z C5 121.5(4) . . ?
C01M C00Z H00Z 119.2 . . ?
C5 C00Z H00Z 119.2 . . ?
C012 C010 C013 119.4(3) . . ?
C012 C010 Li1 81.4(2) . . ?
C013 C010 Li1 66.2(2) . . ?
C012 C010 H010 120.3 . . ?
C013 C010 H010 120.3 . . ?
Li1 C010 H010 123.3 . . ?
C13 C011 C012 120.4(3) . . ?
C13 C011 H011 119.8 . . ?
C012 C011 H011 119.8 . . ?
C010 C012 C011 120.8(3) . . ?
C010 C012 H012 119.6 . . ?
C011 C012 H012 119.6 . . ?
C010 C013 C12 120.0(3) . . ?
C010 C013 Li1 83.9(3) . . ?
C12 C013 Li1 70.5(2) . . ?
C010 C013 H013 120.0 . . ?
C12 C013 H013 120.0 . . ?
Li1 C013 H013 116.1 . . ?
C01F C014 C14 120.6(3) . . ?
C01F C014 H014 119.7 . . ?
C14 C014 H014 119.7 . . ?
C00B C016 C7 120.7(3) . . ?
C00B C016 H016 119.6 . . ?
C7 C016 H016 119.6 . . ?
C00V C017 C01F 119.5(3) . . ?
C00V C017 H017 120.3 . . ?
C01F C017 H017 120.3 . . ?
C01H C018 C9 120.4(3) . . ?
C01H C018 Li1 85.9(3) . . ?
C9 C018 Li1 68.2(2) . . ?
C01H C018 H018 119.8 . . ?
C9 C018 H018 119.8 . . ?
Li1 C018 H018 116.5 . . ?
C01Q C019 C16 120.9(3) . . ?
C01Q C019 H019 119.6 . . ?
C16 C019 H019 119.6 . . ?
C15 C01C C01J 121.0(3) . . ?
C15 C01C H01C 119.5 . . ?
C01J C01C H01C 119.5 . . ?
C1 N1 C009 111.7(2) . . ?
C1 N1 C6 123.2(2) . . ?
C009 N1 C6 125.1(2) . . ?
N1 C1 N003 105.3(2) . . ?
N1 C1 Li1 126.6(2) . . ?
N003 C1 Li1 127.5(2) . . ?
C017 C01F C014 120.5(3) . . ?
C017 C01F H01F 119.7 . . ?
C014 C01F H01F 119.7 . . ?
C01K C01G C00Y 120.6(3) . . ?
C01K C01G H01G 119.7 . . ?
C00Y C01G H01G 119.7 . . ?
C7 C01H C018 119.4(3) . . ?
C7 C01H H01H 120.3 . . ?
C018 C01H H01H 120.3 . . ?
C01K C01I C8 120.5(3) . . ?
C01K C01I H01I 119.7 . . ?
C8 C01I H01I 119.7 . . ?
C01Q C01J C01C 120.1(4) . . ?
C01Q C01J H01J 120.0 . . ?
C01C C01J H01J 120.0 . . ?
C01G C01K C01I 119.2(3) . . ?
C01G C01K H01K 120.4 . . ?
C01I C01K H01K 120.4 . . ?
C01W C01M C00Z 120.0(4) . . ?
C01W C01M H01M 120.0 . . ?
C00Z C01M H01M 120.0 . . ?
C019 C01Q C01J 119.5(3) . . ?
C019 C01Q H01Q 120.3 . . ?
C01J C01Q H01Q 120.3 . . ?
C01W C01R C00W 120.7(4) . . ?
C01W C01R H01R 119.6 . . ?
C00W C01R H01R 119.6 . . ?
C01R C01W C01M 119.7(4) . . ?
C01R C01W H01W 120.1 . . ?
C01M C01W H01W 120.1 . . ?
C1 Li1 C9 85.4(2) . . ?
C1 Li1 C12 83.4(2) . . ?
C9 Li1 C12 119.3(3) . . ?
C1 Li1 C013 115.7(3) . . ?
C9 Li1 C013 115.2(3) . . ?
C12 Li1 C013 32.51(12) . . ?
C1 Li1 C00B 70.60(18) . . ?
C9 Li1 C00B 32.49(12) . . ?
C12 Li1 C00B 140.6(3) . . ?
C013 Li1 C00B 147.6(3) . . ?
C1 Li1 C018 117.2(3) . . ?
C9 Li1 C018 32.01(12) . . ?
C12 Li1 C018 117.2(3) . . ?
C013 Li1 C018 96.4(2) . . ?
C00B Li1 C018 56.36(15) . . ?
C1 Li1 C13 69.67(18) . . ?
C9 Li1 C13 141.6(3) . . ?
C12 Li1 C13 32.20(12) . . ?
C013 Li1 C13 56.89(15) . . ?
C00B Li1 C13 140.3(2) . . ?
C018 Li1 C13 149.4(3) . . ?
C1 Li1 C010 133.1(3) . . ?
C9 Li1 C010 131.0(3) . . ?
C12 Li1 C010 54.74(15) . . ?
C013 Li1 C010 29.95(12) . . ?
C00B Li1 C010 156.0(2) . . ?
C018 Li1 C010 101.8(2) . . ?
C13 Li1 C010 63.54(15) . . ?
C1_1 O1_1 Al01 154.7(5) . . ?
O1_1 C1_1 C2_1 112.0(5) . . ?
O1_1 C1_1 C4_1 105.8(5) . . ?
C2_1 C1_1 C4_1 112.3(5) . . ?
O1_1 C1_1 C3_1 107.2(4) . . ?
C2_1 C1_1 C3_1 107.7(4) . . ?
C4_1 C1_1 C3_1 111.8(4) . . ?
F3_1 C2_1 F2_1 106.7(6) . . ?
F3_1 C2_1 F1_1 108.9(7) . . ?
F2_1 C2_1 F1_1 102.3(6) . . ?
F3_1 C2_1 C1_1 111.8(5) . . ?
F2_1 C2_1 C1_1 116.9(6) . . ?
F1_1 C2_1 C1_1 109.7(5) . . ?
F6_1 C3_1 F4_1 110.1(7) . . ?
F6_1 C3_1 F5_1 108.0(6) . . ?
F4_1 C3_1 F5_1 105.8(7) . . ?
F6_1 C3_1 C1_1 114.8(5) . . ?
F4_1 C3_1 C1_1 109.6(5) . . ?
F5_1 C3_1 C1_1 108.1(5) . . ?
F9_1 C4_1 F8_1 105.8(6) . . ?
F9_1 C4_1 F7_1 113.7(7) . . ?
F8_1 C4_1 F7_1 104.7(6) . . ?
F9_1 C4_1 C1_1 111.2(5) . . ?
F8_1 C4_1 C1_1 113.2(6) . . ?
F7_1 C4_1 C1_1 108.2(5) . . ?
C1_2 O1_2 Al01 150.0(4) . . ?
O1_2 C1_2 C4_2 109.9(4) . . ?
O1_2 C1_2 C3_2 108.8(4) . . ?
C4_2 C1_2 C3_2 108.9(4) . . ?
O1_2 C1_2 C2_2 111.1(4) . . ?
C4_2 C1_2 C2_2 108.4(4) . . ?
C3_2 C1_2 C2_2 109.7(4) . . ?
F2_2 C2_2 F3_2 108.9(5) . . ?
F2_2 C2_2 F1_2 106.8(5) . . ?
F3_2 C2_2 F1_2 106.7(6) . . ?
F2_2 C2_2 C1_2 113.5(4) . . ?
F3_2 C2_2 C1_2 110.4(5) . . ?
F1_2 C2_2 C1_2 110.2(4) . . ?
F5_2 C3_2 F6_2 108.0(6) . . ?
F5_2 C3_2 F4_2 106.7(5) . . ?
F6_2 C3_2 F4_2 105.1(6) . . ?
F5_2 C3_2 C1_2 111.5(5) . . ?
F6_2 C3_2 C1_2 113.5(5) . . ?
F4_2 C3_2 C1_2 111.6(4) . . ?
F7_2 C4_2 F9_2 104.8(5) . . ?
F7_2 C4_2 F8_2 107.8(4) . . ?
F9_2 C4_2 F8_2 107.8(5) . . ?
F7_2 C4_2 C1_2 112.4(4) . . ?
F9_2 C4_2 C1_2 112.0(4) . . ?
F8_2 C4_2 C1_2 111.7(4) . . ?
C1_3 O1_3 Al01 153.0(7) . . ?
O1_3 C1_3 C3_3 111.4(5) . . ?
O1_3 C1_3 C2_3 111.8(5) . . ?
C3_3 C1_3 C2_3 108.8(4) . . ?
O1_3 C1_3 C4_3 108.5(5) . . ?
C3_3 C1_3 C4_3 108.8(4) . . ?
C2_3 C1_3 C4_3 107.4(4) . . ?
F2_3 C2_3 F3_3 103.4(6) . . ?
F2_3 C2_3 F1_3 107.3(6) . . ?
F3_3 C2_3 F1_3 107.8(6) . . ?
F2_3 C2_3 C1_3 114.3(5) . . ?
F3_3 C2_3 C1_3 112.4(5) . . ?
F1_3 C2_3 C1_3 111.1(5) . . ?
F6_3 C3_3 F4_3 105.2(6) . . ?
F6_3 C3_3 F5_3 107.9(7) . . ?
F4_3 C3_3 F5_3 107.7(6) . . ?
F6_3 C3_3 C1_3 112.6(5) . . ?
F4_3 C3_3 C1_3 111.6(5) . . ?
F5_3 C3_3 C1_3 111.4(5) . . ?
F7_3 C4_3 F9_3 104.0(6) . . ?
F7_3 C4_3 F8_3 106.3(5) . . ?
F9_3 C4_3 F8_3 111.6(6) . . ?
F7_3 C4_3 C1_3 113.4(5) . . ?
F9_3 C4_3 C1_3 110.8(5) . . ?
F8_3 C4_3 C1_3 110.6(5) . . ?
C1_4 O1_4 Al01 155.4(8) . . ?
O1_4 C1_4 C4_4 108.1(6) . . ?
O1_4 C1_4 C3_4 111.0(6) . . ?
C4_4 C1_4 C3_4 110.0(5) . . ?
O1_4 C1_4 C2_4 108.9(7) . . ?
C4_4 C1_4 C2_4 108.8(5) . . ?
C3_4 C1_4 C2_4 109.9(5) . . ?
F1_4 C2_4 F2_4 105.2(7) . . ?
F1_4 C2_4 F3_4 108.5(7) . . ?
F2_4 C2_4 F3_4 107.2(7) . . ?
F1_4 C2_4 C1_4 112.5(6) . . ?
F2_4 C2_4 C1_4 113.9(6) . . ?
F3_4 C2_4 C1_4 109.3(5) . . ?
F5_4 C3_4 F6_4 105.8(7) . . ?
F5_4 C3_4 F4_4 108.4(7) . . ?
F6_4 C3_4 F4_4 103.5(7) . . ?
F5_4 C3_4 C1_4 112.4(6) . . ?
F6_4 C3_4 C1_4 114.7(6) . . ?
F4_4 C3_4 C1_4 111.4(6) . . ?
F8_4 C4_4 F9_4 105.1(7) . . ?
F8_4 C4_4 F7_4 107.1(7) . . ?
F9_4 C4_4 F7_4 108.5(8) . . ?
F8_4 C4_4 C1_4 113.6(6) . . ?
F9_4 C4_4 C1_4 111.1(6) . . ?
F7_4 C4_4 C1_4 111.1(6) . . ?
C1_5 O1_5 Al01 162.8(10) . . ?
O1_5 C1_5 C2_5 111.6(6) . . ?
O1_5 C1_5 C3_5 113.0(6) . . ?
C2_5 C1_5 C3_5 114.0(5) . . ?
O1_5 C1_5 C4_5 109.7(7) . . ?
C2_5 C1_5 C4_5 104.9(6) . . ?
C3_5 C1_5 C4_5 103.0(5) . . ?
F2_5 C2_5 F3_5 102.7(7) . . ?
F2_5 C2_5 F1_5 108.4(8) . . ?
F3_5 C2_5 F1_5 100.1(8) . . ?
F2_5 C2_5 C1_5 116.9(6) . . ?
F3_5 C2_5 C1_5 117.5(7) . . ?
F1_5 C2_5 C1_5 109.7(7) . . ?
F5_5 C3_5 F4_5 105.5(8) . . ?
F5_5 C3_5 F6_5 107.9(8) . . ?
F4_5 C3_5 F6_5 102.5(7) . . ?
F5_5 C3_5 C1_5 113.1(7) . . ?
F4_5 C3_5 C1_5 112.2(6) . . ?
F6_5 C3_5 C1_5 114.7(6) . . ?
F9_5 C4_5 F7_5 103.9(8) . . ?
F9_5 C4_5 F8_5 111.5(8) . . ?
F7_5 C4_5 F8_5 108.2(9) . . ?
F9_5 C4_5 C1_5 115.3(7) . . ?
F7_5 C4_5 C1_5 111.3(8) . . ?
F8_5 C4_5 C1_5 106.6(6) . . ?
C1_6 O1_6 Al01 147.6(5) . . ?
O1_6 C1_6 C4_6 108.9(5) . . ?
O1_6 C1_6 C2_6 109.9(5) . . ?
C4_6 C1_6 C2_6 107.9(4) . . ?
O1_6 C1_6 C3_6 112.2(4) . . ?
C4_6 C1_6 C3_6 109.4(4) . . ?
C2_6 C1_6 C3_6 108.5(4) . . ?
F3_6 C2_6 F1_6 107.8(7) . . ?
F3_6 C2_6 F2_6 106.2(7) . . ?
F1_6 C2_6 F2_6 105.1(6) . . ?
F3_6 C2_6 C1_6 112.6(6) . . ?
F1_6 C2_6 C1_6 111.6(5) . . ?
F2_6 C2_6 C1_6 113.0(5) . . ?
F6_6 C3_6 F5_6 106.4(5) . . ?
F6_6 C3_6 F4_6 111.2(5) . . ?
F5_6 C3_6 F4_6 105.3(6) . . ?
F6_6 C3_6 C1_6 112.3(5) . . ?
F5_6 C3_6 C1_6 110.3(5) . . ?
F4_6 C3_6 C1_6 111.1(5) . . ?
F7_6 C4_6 F9_6 106.6(6) . . ?
F7_6 C4_6 F8_6 107.8(7) . . ?
F9_6 C4_6 F8_6 104.8(7) . . ?
F7_6 C4_6 C1_6 111.5(5) . . ?
F9_6 C4_6 C1_6 112.4(5) . . ?
F8_6 C4_6 C1_6 113.3(6) . . ?
C1_7 O1_7 Al01 147.9(11) . . ?
O1_7 C1_7 C2_7 111.2(7) . . ?
O1_7 C1_7 C4_7 107.8(7) . . ?
C2_7 C1_7 C4_7 112.2(6) . . ?
O1_7 C1_7 C3_7 106.7(7) . . ?
C2_7 C1_7 C3_7 109.1(5) . . ?
C4_7 C1_7 C3_7 109.6(6) . . ?
F2_7 C2_7 F1_7 105.3(8) . . ?
F2_7 C2_7 F3_7 108.2(8) . . ?
F1_7 C2_7 F3_7 104.8(8) . . ?
F2_7 C2_7 C1_7 116.2(7) . . ?
F1_7 C2_7 C1_7 112.6(7) . . ?
F3_7 C2_7 C1_7 109.1(7) . . ?
F6_7 C3_7 F4_7 111.1(8) . . ?
F6_7 C3_7 F5_7 106.0(8) . . ?
F4_7 C3_7 F5_7 105.9(8) . . ?
F6_7 C3_7 C1_7 112.6(7) . . ?
F4_7 C3_7 C1_7 111.3(7) . . ?
F5_7 C3_7 C1_7 109.5(6) . . ?
F8_7 C4_7 F9_7 109.6(8) . . ?
F8_7 C4_7 F7_7 104.3(8) . . ?
F9_7 C4_7 F7_7 107.9(8) . . ?
F8_7 C4_7 C1_7 115.7(8) . . ?
F9_7 C4_7 C1_7 109.7(7) . . ?
F7_7 C4_7 C1_7 109.3(7) . . ?
C1_8 O1_8 Al01 154.0(7) . . ?
O1_8 C1_8 C4_8 111.6(5) . . ?
O1_8 C1_8 C2_8 108.7(5) . . ?
C4_8 C1_8 C2_8 110.2(4) . . ?
O1_8 C1_8 C3_8 109.2(6) . . ?
C4_8 C1_8 C3_8 108.3(5) . . ?
C2_8 C1_8 C3_8 108.8(5) . . ?
F1_8 C2_8 F2_8 104.9(6) . . ?
F1_8 C2_8 F3_8 108.0(7) . . ?
F2_8 C2_8 F3_8 107.0(6) . . ?
F1_8 C2_8 C1_8 111.5(6) . . ?
F2_8 C2_8 C1_8 113.2(5) . . ?
F3_8 C2_8 C1_8 111.7(5) . . ?
F6_8 C3_8 F4_8 108.4(6) . . ?
F6_8 C3_8 F5_8 107.2(6) . . ?
F4_8 C3_8 F5_8 105.0(6) . . ?
F6_8 C3_8 C1_8 113.0(5) . . ?
F4_8 C3_8 C1_8 112.0(5) . . ?
F5_8 C3_8 C1_8 110.8(5) . . ?
F7_8 C4_8 F9_8 106.4(7) . . ?
F7_8 C4_8 F8_8 106.6(6) . . ?
F9_8 C4_8 F8_8 107.6(7) . . ?
F7_8 C4_8 C1_8 112.9(5) . . ?
F9_8 C4_8 C1_8 110.4(6) . . ?
F8_8 C4_8 C1_8 112.6(5) . . ?
C1_9 O1_9 Al01 154.9(14) . . ?
O1_9 C1_9 C4_9 111.6(8) . . ?
O1_9 C1_9 C2_9 111.6(8) . . ?
C4_9 C1_9 C2_9 105.8(6) . . ?
O1_9 C1_9 C3_9 111.3(8) . . ?
C4_9 C1_9 C3_9 108.6(6) . . ?
C2_9 C1_9 C3_9 107.8(6) . . ?
F3_9 C2_9 F1_9 107.9(9) . . ?
F3_9 C2_9 F2_9 107.7(9) . . ?
F1_9 C2_9 F2_9 104.3(9) . . ?
F3_9 C2_9 C1_9 112.9(9) . . ?
F1_9 C2_9 C1_9 113.2(8) . . ?
F2_9 C2_9 C1_9 110.3(8) . . ?
F4_9 C3_9 F5_9 106.8(9) . . ?
F4_9 C3_9 F6_9 107.2(9) . . ?
F5_9 C3_9 F6_9 105.8(8) . . ?
F4_9 C3_9 C1_9 113.2(9) . . ?
F5_9 C3_9 C1_9 112.0(7) . . ?
F6_9 C3_9 C1_9 111.4(7) . . ?
F7_9 C4_9 F9_9 106.9(9) . . ?
F7_9 C4_9 F8_9 107.2(8) . . ?
F9_9 C4_9 F8_9 106.6(9) . . ?
F7_9 C4_9 C1_9 112.6(8) . . ?
F9_9 C4_9 C1_9 112.5(9) . . ?
F8_9 C4_9 C1_9 110.8(7) . . ?

loop_
_geom_bond_atom_site_label_1
_geom_bond_atom_site_label_2
_geom_bond_distance
_geom_bond_site_symmetry_2
_geom_bond_publ_flag
Al01 O1_5 1.623(8) . ?
Al01 O1_8 1.644(6) . ?
Al01 O1_3 1.695(6) . ?
Al01 O1_6 1.720(5) . ?
Al01 O1_1 1.730(5) . ?
Al01 O1_4 1.734(8) . ?
Al01 O1_2 1.741(4) . ?
Al01 O1_7 1.749(11) . ?
Al01 O1_9 1.795(14) . ?
C2 C00T 1.386(4) . ?
C2 C00A 1.392(4) . ?
C2 H2 0.9500 . ?
N003 C1 1.359(3) . ?
N003 C00A 1.409(3) . ?
N003 C006 1.496(3) . ?
C3 C4 1.383(4) . ?
C3 C00T 1.390(4) . ?
C3 H3 0.9500 . ?
C4 C009 1.389(4) . ?
C4 H4 0.9500 . ?
C5 C00W 1.386(4) . ?
C5 C00Z 1.392(5) . ?
C5 C6 1.546(4) . ?
C6 N1 1.496(3) . ?
C6 C11 1.541(4) . ?
C6 C00B 1.552(4) . ?
C006 C14 1.528(4) . ?
C006 C15 1.542(4) . ?
C006 C13 1.547(4) . ?
C7 C01H 1.379(5) . ?
C7 C016 1.389(5) . ?
C7 H7 0.9500 . ?
C8 C11 1.382(4) . ?
C8 C01I 1.390(5) . ?
C8 H8 0.9500 . ?
C9 C018 1.385(4) . ?
C9 C00B 1.401(4) . ?
C9 Li1 2.426(6) . ?
C9 H9 0.9500 . ?
C009 C00A 1.391(4) . ?
C009 N1 1.406(3) . ?
C11 C00Y 1.396(4) . ?
C12 C013 1.391(4) . ?
C12 C13 1.396(4) . ?
C12 Li1 2.439(7) . ?
C12 H12 0.9500 . ?
C13 C011 1.383(4) . ?
C13 Li1 2.572(6) . ?
C14 C014 1.390(4) . ?
C14 C00U 1.394(4) . ?
C15 C01C 1.386(4) . ?
C15 C16 1.386(4) . ?
C16 C019 1.393(4) . ?
C16 H16 0.9500 . ?
C00B C016 1.389(4) . ?
C00B Li1 2.560(6) . ?
C00T H00T 0.9500 . ?
C00U C00V 1.375(4) . ?
C00U H00U 0.9500 . ?
C00V C017 1.373(5) . ?
C00V H00V 0.9500 . ?
C00W C01R 1.398(5) . ?
C00W H00W 0.9500 . ?
C00Y C01G 1.381(5) . ?
C00Y H00Y 0.9500 . ?
C00Z C01M 1.380(5) . ?
C00Z H00Z 0.9500 . ?
C010 C012 1.373(5) . ?
C010 C013 1.376(5) . ?
C010 Li1 2.741(6) . ?
C010 H010 0.9500 . ?
C011 C012 1.397(4) . ?
C011 H011 0.9500 . ?
C012 H012 0.9500 . ?
C013 Li1 2.522(7) . ?
C013 H013 0.9500 . ?
C014 C01F 1.388(4) . ?
C014 H014 0.9500 . ?
C016 H016 0.9500 . ?
C017 C01F 1.375(5) . ?
C017 H017 0.9500 . ?
C018 C01H 1.379(5) . ?
C018 Li1 2.571(6) . ?
C018 H018 0.9500 . ?
C019 C01Q 1.359(5) . ?
C019 H019 0.9500 . ?
C01C C01J 1.388(5) . ?
C01C H01C 0.9500 . ?
N1 C1 1.355(3) . ?
C1 Li1 2.092(6) . ?
C01F H01F 0.9500 . ?
C01G C01K 1.377(5) . ?
C01G H01G 0.9500 . ?
C01H H01H 0.9500 . ?
C01I C01K 1.379(5) . ?
C01I H01I 0.9500 . ?
C01J C01Q 1.380(5) . ?
C01J H01J 0.9500 . ?
C01K H01K 0.9500 . ?
C01M C01W 1.373(6) . ?
C01M H01M 0.9500 . ?
C01Q H01Q 0.9500 . ?
C01R C01W 1.368(6) . ?
C01R H01R 0.9500 . ?
C01W H01W 0.9500 . ?
O1_1 C1_1 1.344(5) . ?
C1_1 C2_1 1.523(5) . ?
C1_1 C4_1 1.524(5) . ?
C1_1 C3_1 1.526(5) . ?
C2_1 F3_1 1.290(6) . ?
C2_1 F2_1 1.314(5) . ?
C2_1 F1_1 1.322(6) . ?
C3_1 F6_1 1.295(5) . ?
C3_1 F4_1 1.320(6) . ?
C3_1 F5_1 1.343(6) . ?
C4_1 F9_1 1.309(5) . ?
C4_1 F8_1 1.311(6) . ?
C4_1 F7_1 1.341(6) . ?
O1_2 C1_2 1.342(5) . ?
C1_2 C4_2 1.539(5) . ?
C1_2 C3_2 1.540(5) . ?
C1_2 C2_2 1.541(5) . ?
C2_2 F2_2 1.312(5) . ?
C2_2 F3_2 1.315(5) . ?
C2_2 F1_2 1.330(5) . ?
C3_2 F5_2 1.306(5) . ?
C3_2 F6_2 1.320(5) . ?
C3_2 F4_2 1.322(5) . ?
C4_2 F7_2 1.309(5) . ?
C4_2 F9_2 1.317(5) . ?
C4_2 F8_2 1.328(4) . ?
O1_3 C1_3 1.342(5) . ?
C1_3 C3_3 1.529(5) . ?
C1_3 C2_3 1.532(5) . ?
C1_3 C4_3 1.534(5) . ?
C2_3 F2_3 1.307(5) . ?
C2_3 F3_3 1.311(5) . ?
C2_3 F1_3 1.312(5) . ?
C3_3 F6_3 1.306(5) . ?
C3_3 F4_3 1.308(5) . ?
C3_3 F5_3 1.314(6) . ?
C4_3 F7_3 1.293(5) . ?
C4_3 F9_3 1.314(5) . ?
C4_3 F8_3 1.336(5) . ?
O1_4 C1_4 1.349(6) . ?
C1_4 C4_4 1.528(6) . ?
C1_4 C3_4 1.536(6) . ?
C1_4 C2_4 1.537(6) . ?
C2_4 F1_4 1.310(6) . ?
C2_4 F2_4 1.311(6) . ?
C2_4 F3_4 1.315(6) . ?
C3_4 F5_4 1.315(6) . ?
C3_4 F6_4 1.318(6) . ?
C3_4 F4_4 1.323(6) . ?
C4_4 F8_4 1.310(6) . ?
C4_4 F9_4 1.315(6) . ?
C4_4 F7_4 1.317(6) . ?
O1_5 C1_5 1.333(6) . ?
C1_5 C2_5 1.519(6) . ?
C1_5 C3_5 1.525(6) . ?
C1_5 C4_5 1.545(6) . ?
C2_5 F2_5 1.272(6) . ?
C2_5 F3_5 1.308(6) . ?
C2_5 F1_5 1.337(6) . ?
C3_5 F5_5 1.306(6) . ?
C3_5 F4_5 1.308(6) . ?
C3_5 F6_5 1.331(6) . ?
C4_5 F9_5 1.281(6) . ?
C4_5 F7_5 1.306(6) . ?
C4_5 F8_5 1.323(6) . ?
O1_6 C1_6 1.347(5) . ?
C1_6 C4_6 1.536(5) . ?
C1_6 C2_6 1.540(5) . ?
C1_6 C3_6 1.542(5) . ?
C2_6 F3_6 1.307(6) . ?
C2_6 F1_6 1.316(5) . ?
C2_6 F2_6 1.322(5) . ?
C3_6 F6_6 1.321(5) . ?
C3_6 F5_6 1.326(5) . ?
C3_6 F4_6 1.327(5) . ?
C4_6 F7_6 1.308(6) . ?
C4_6 F9_6 1.315(6) . ?
C4_6 F8_6 1.321(6) . ?
O1_7 C1_7 1.354(6) . ?
C1_7 C2_7 1.525(6) . ?
C1_7 C4_7 1.527(6) . ?
C1_7 C3_7 1.536(6) . ?
C2_7 F2_7 1.306(6) . ?
C2_7 F1_7 1.315(6) . ?
C2_7 F3_7 1.319(6) . ?
C3_7 F6_7 1.305(6) . ?
C3_7 F4_7 1.307(6) . ?
C3_7 F5_7 1.311(6) . ?
C4_7 F8_7 1.306(6) . ?
C4_7 F9_7 1.316(6) . ?
C4_7 F7_7 1.317(6) . ?
O1_8 C1_8 1.346(5) . ?
C1_8 C4_8 1.531(5) . ?
C1_8 C2_8 1.535(5) . ?
C1_8 C3_8 1.543(6) . ?
C2_8 F1_8 1.316(6) . ?
C2_8 F2_8 1.319(5) . ?
C2_8 F3_8 1.327(6) . ?
C3_8 F6_8 1.306(6) . ?
C3_8 F4_8 1.315(6) . ?
C3_8 F5_8 1.320(6) . ?
C4_8 F7_8 1.291(6) . ?
C4_8 F9_8 1.314(6) . ?
C4_8 F8_8 1.325(6) . ?
O1_9 C1_9 1.334(6) . ?
C1_9 C4_9 1.533(6) . ?
C1_9 C2_9 1.537(6) . ?
C1_9 C3_9 1.538(6) . ?
C2_9 F3_9 1.305(6) . ?
C2_9 F1_9 1.310(6) . ?
C2_9 F2_9 1.315(6) . ?
C3_9 F4_9 1.309(6) . ?
C3_9 F5_9 1.315(6) . ?
C3_9 F6_9 1.315(6) . ?
C4_9 F7_9 1.303(6) . ?
C4_9 F9_9 1.312(6) . ?
C4_9 F8_9 1.320(6) . ?

loop_
_geom_torsion_atom_site_label_1
_geom_torsion_atom_site_label_2
_geom_torsion_atom_site_label_3
_geom_torsion_atom_site_label_4
_geom_torsion
_geom_torsion_site_symmetry_1
_geom_torsion_site_symmetry_2
_geom_torsion_site_symmetry_3
_geom_torsion_site_symmetry_4
_geom_torsion_publ_flag
C00T C3 C4 C009 0.3(5) . . . . ?
C00W C5 C6 N1 143.5(3) . . . . ?
C00Z C5 C6 N1 -38.9(3) . . . . ?
C00W C5 C6 C11 21.5(4) . . . . ?
C00Z C5 C6 C11 -160.9(3) . . . . ?
C00W C5 C6 C00B -100.4(3) . . . . ?
C00Z C5 C6 C00B 77.2(3) . . . . ?
C1 N003 C006 C14 112.8(3) . . . . ?
C00A N003 C006 C14 -72.4(3) . . . . ?
C1 N003 C006 C15 -123.5(3) . . . . ?
C00A N003 C006 C15 51.3(3) . . . . ?
C1 N003 C006 C13 -3.4(3) . . . . ?
C00A N003 C006 C13 171.5(2) . . . . ?
C3 C4 C009 C00A -1.0(4) . . . . ?
C3 C4 C009 N1 -179.7(3) . . . . ?
C01I C8 C11 C00Y 2.5(5) . . . . ?
C01I C8 C11 C6 178.0(3) . . . . ?
N1 C6 C11 C8 -6.4(4) . . . . ?
C5 C6 C11 C8 114.0(3) . . . . ?
C00B C6 C11 C8 -122.5(3) . . . . ?
N1 C6 C11 C00Y 169.0(3) . . . . ?
C5 C6 C11 C00Y -70.6(3) . . . . ?
C00B C6 C11 C00Y 53.0(3) . . . . ?
C013 C12 C13 C011 3.7(4) . . . . ?
Li1 C12 C13 C011 71.2(3) . . . . ?
C013 C12 C13 C006 -173.0(3) . . . . ?
Li1 C12 C13 C006 -105.6(3) . . . . ?
C013 C12 C13 Li1 -67.5(3) . . . . ?
N003 C006 C13 C011 -99.3(3) . . . . ?
C14 C006 C13 C011 142.0(3) . . . . ?
C15 C006 C13 C011 16.8(4) . . . . ?
N003 C006 C13 C12 77.3(3) . . . . ?
C14 C006 C13 C12 -41.5(3) . . . . ?
C15 C006 C13 C12 -166.6(2) . . . . ?
N003 C006 C13 Li1 -0.2(3) . . . . ?
C14 C006 C13 Li1 -119.0(2) . . . . ?
C15 C006 C13 Li1 115.9(3) . . . . ?
N003 C006 C14 C014 8.6(4) . . . . ?
C15 C006 C14 C014 -111.3(3) . . . . ?
C13 C006 C14 C014 124.0(3) . . . . ?
N003 C006 C14 C00U -167.8(2) . . . . ?
C15 C006 C14 C00U 72.4(3) . . . . ?
C13 C006 C14 C00U -52.4(3) . . . . ?
N003 C006 C15 C01C 41.7(3) . . . . ?
C14 C006 C15 C01C 164.1(2) . . . . ?
C13 C006 C15 C01C -74.1(3) . . . . ?
N003 C006 C15 C16 -136.3(3) . . . . ?
C14 C006 C15 C16 -13.9(4) . . . . ?
C13 C006 C15 C16 108.0(3) . . . . ?
C01C C15 C16 C019 1.3(4) . . . . ?
C006 C15 C16 C019 179.2(3) . . . . ?
C4 C009 C00A C2 1.1(4) . . . . ?
N1 C009 C00A C2 -179.9(3) . . . . ?
C4 C009 C00A N003 -178.8(3) . . . . ?
N1 C009 C00A N003 0.3(3) . . . . ?
C00T C2 C00A C009 -0.4(4) . . . . ?
C00T C2 C00A N003 179.3(3) . . . . ?
C1 N003 C00A C009 -1.9(3) . . . . ?
C006 N003 C00A C009 -177.2(2) . . . . ?
C1 N003 C00A C2 178.3(3) . . . . ?
C006 N003 C00A C2 3.0(5) . . . . ?
C018 C9 C00B C016 -1.6(4) . . . . ?
Li1 C9 C00B C016 -72.5(3) . . . . ?
C018 C9 C00B C6 175.0(3) . . . . ?
Li1 C9 C00B C6 104.1(3) . . . . ?
C018 C9 C00B Li1 70.9(3) . . . . ?
N1 C6 C00B C016 96.8(3) . . . . ?
C11 C6 C00B C016 -145.1(3) . . . . ?
C5 C6 C00B C016 -19.4(4) . . . . ?
N1 C6 C00B C9 -79.6(3) . . . . ?
C11 C6 C00B C9 38.4(3) . . . . ?
C5 C6 C00B C9 164.1(3) . . . . ?
N1 C6 C00B Li1 -2.6(3) . . . . ?
C11 C6 C00B Li1 115.5(2) . . . . ?
C5 C6 C00B Li1 -118.9(3) . . . . ?
C00A C2 C00T C3 -0.2(5) . . . . ?
C4 C3 C00T C2 0.3(5) . . . . ?
C014 C14 C00U C00V 0.2(4) . . . . ?
C006 C14 C00U C00V 176.8(3) . . . . ?
C14 C00U C00V C017 0.9(5) . . . . ?
C00Z C5 C00W C01R -1.3(4) . . . . ?
C6 C5 C00W C01R 176.3(3) . . . . ?
C8 C11 C00Y C01G -2.6(5) . . . . ?
C6 C11 C00Y C01G -178.2(3) . . . . ?
C00W C5 C00Z C01M 1.6(5) . . . . ?
C6 C5 C00Z C01M -176.0(3) . . . . ?
C12 C13 C011 C012 -3.0(5) . . . . ?
C006 C13 C011 C012 173.6(3) . . . . ?
Li1 C13 C011 C012 59.3(3) . . . . ?
C013 C010 C012 C011 1.6(6) . . . . ?
Li1 C010 C012 C011 -54.7(4) . . . . ?
C13 C011 C012 C010 0.4(5) . . . . ?
C012 C010 C013 C12 -0.9(5) . . . . ?
Li1 C010 C013 C12 63.3(3) . . . . ?
C012 C010 C013 Li1 -64.1(4) . . . . ?
C13 C12 C013 C010 -1.8(5) . . . . ?
Li1 C12 C013 C010 -70.4(3) . . . . ?
C13 C12 C013 Li1 68.6(3) . . . . ?
C00U C14 C014 C01F -0.6(4) . . . . ?
C006 C14 C014 C01F -177.0(3) . . . . ?
C9 C00B C016 C7 1.3(5) . . . . ?
C6 C00B C016 C7 -175.1(3) . . . . ?
Li1 C00B C016 C7 -61.5(4) . . . . ?
C01H C7 C016 C00B -0.1(6) . . . . ?
C00U C00V C017 C01F -1.5(6) . . . . ?
C00B C9 C018 C01H 0.6(5) . . . . ?
Li1 C9 C018 C01H 71.1(3) . . . . ?
C00B C9 C018 Li1 -70.5(3) . . . . ?
C15 C16 C019 C01Q -0.5(5) . . . . ?
C16 C15 C01C C01J -1.2(4) . . . . ?
C006 C15 C01C C01J -179.2(3) . . . . ?
C4 C009 N1 C1 -179.7(3) . . . . ?
C00A C009 N1 C1 1.4(3) . . . . ?
C4 C009 N1 C6 -0.4(5) . . . . ?
C00A C009 N1 C6 -179.3(2) . . . . ?
C11 C6 N1 C1 -109.2(3) . . . . ?
C5 C6 N1 C1 126.1(3) . . . . ?
C00B C6 N1 C1 7.5(3) . . . . ?
C11 C6 N1 C009 71.6(3) . . . . ?
C5 C6 N1 C009 -53.1(3) . . . . ?
C00B C6 N1 C009 -171.7(2) . . . . ?
C009 N1 C1 N003 -2.5(3) . . . . ?
C6 N1 C1 N003 178.2(2) . . . . ?
C009 N1 C1 Li1 169.1(3) . . . . ?
C6 N1 C1 Li1 -10.2(4) . . . . ?
C00A N003 C1 N1 2.7(3) . . . . ?
C006 N003 C1 N1 178.1(2) . . . . ?
C00A N003 C1 Li1 -168.8(3) . . . . ?
C006 N003 C1 Li1 6.6(4) . . . . ?
C00V C017 C01F C014 1.1(6) . . . . ?
C14 C014 C01F C017 0.0(5) . . . . ?
C11 C00Y C01G C01K 0.9(6) . . . . ?
C016 C7 C01H C018 -1.0(6) . . . . ?
C9 C018 C01H C7 0.7(6) . . . . ?
Li1 C018 C01H C7 62.4(4) . . . . ?
C11 C8 C01I C01K -0.8(6) . . . . ?
C15 C01C C01J C01Q 0.3(5) . . . . ?
C00Y C01G C01K C01I 0.9(6) . . . . ?
C8 C01I C01K C01G -1.0(6) . . . . ?
C5 C00Z C01M C01W -0.5(5) . . . . ?
C16 C019 C01Q C01J -0.4(5) . . . . ?
C01C C01J C01Q C019 0.5(5) . . . . ?
C5 C00W C01R C01W -0.1(5) . . . . ?
C00W C01R C01W C01M 1.2(6) . . . . ?
C00Z C01M C01W C01R -0.9(6) . . . . ?
O1_8 Al01 O1_1 C1_1 124.8(14) . . . . ?
O1_6 Al01 O1_1 C1_1 1.4(15) . . . . ?
O1_7 Al01 O1_1 C1_1 -120.2(15) . . . . ?
Al01 O1_1 C1_1 C2_1 54.5(15) . . . . ?
Al01 O1_1 C1_1 C4_1 -68.1(15) . . . . ?
Al01 O1_1 C1_1 C3_1 172.4(13) . . . . ?
O1_1 C1_1 C2_1 F3_1 34.4(8) . . . . ?
C4_1 C1_1 C2_1 F3_1 153.3(6) . . . . ?
C3_1 C1_1 C2_1 F3_1 -83.2(7) . . . . ?
O1_1 C1_1 C2_1 F2_1 157.7(6) . . . . ?
C4_1 C1_1 C2_1 F2_1 -83.4(7) . . . . ?
C3_1 C1_1 C2_1 F2_1 40.1(7) . . . . ?
O1_1 C1_1 C2_1 F1_1 -86.5(7) . . . . ?
C4_1 C1_1 C2_1 F1_1 32.4(7) . . . . ?
C3_1 C1_1 C2_1 F1_1 156.0(6) . . . . ?
O1_1 C1_1 C3_1 F6_1 166.6(7) . . . . ?
C2_1 C1_1 C3_1 F6_1 -72.7(7) . . . . ?
C4_1 C1_1 C3_1 F6_1 51.1(8) . . . . ?
O1_1 C1_1 C3_1 F4_1 42.1(8) . . . . ?
C2_1 C1_1 C3_1 F4_1 162.8(7) . . . . ?
C4_1 C1_1 C3_1 F4_1 -73.4(8) . . . . ?
O1_1 C1_1 C3_1 F5_1 -72.7(7) . . . . ?
C2_1 C1_1 C3_1 F5_1 47.9(6) . . . . ?
C4_1 C1_1 C3_1 F5_1 171.7(6) . . . . ?
O1_1 C1_1 C4_1 F9_1 54.9(8) . . . . ?
C2_1 C1_1 C4_1 F9_1 -67.5(8) . . . . ?
C3_1 C1_1 C4_1 F9_1 171.3(7) . . . . ?
O1_1 C1_1 C4_1 F8_1 173.9(6) . . . . ?
C2_1 C1_1 C4_1 F8_1 51.4(7) . . . . ?
C3_1 C1_1 C4_1 F8_1 -69.8(7) . . . . ?
O1_1 C1_1 C4_1 F7_1 -70.6(7) . . . . ?
C2_1 C1_1 C4_1 F7_1 167.0(6) . . . . ?
C3_1 C1_1 C4_1 F7_1 45.8(7) . . . . ?
O1_5 Al01 O1_2 C1_2 -82.9(10) . . . . ?
O1_3 Al01 O1_2 C1_2 33.1(9) . . . . ?
O1_4 Al01 O1_2 C1_2 156.6(9) . . . . ?
Al01 O1_2 C1_2 C4_2 -64.0(9) . . . . ?
Al01 O1_2 C1_2 C3_2 176.8(7) . . . . ?
Al01 O1_2 C1_2 C2_2 55.9(10) . . . . ?
O1_2 C1_2 C2_2 F2_2 -163.0(5) . . . . ?
C4_2 C1_2 C2_2 F2_2 -42.2(6) . . . . ?
C3_2 C1_2 C2_2 F2_2 76.6(6) . . . . ?
O1_2 C1_2 C2_2 F3_2 74.4(6) . . . . ?
C4_2 C1_2 C2_2 F3_2 -164.8(5) . . . . ?
C3_2 C1_2 C2_2 F3_2 -46.0(6) . . . . ?
O1_2 C1_2 C2_2 F1_2 -43.2(6) . . . . ?
C4_2 C1_2 C2_2 F1_2 77.6(5) . . . . ?
C3_2 C1_2 C2_2 F1_2 -163.6(5) . . . . ?
O1_2 C1_2 C3_2 F5_2 -42.5(6) . . . . ?
C4_2 C1_2 C3_2 F5_2 -162.3(5) . . . . ?
C2_2 C1_2 C3_2 F5_2 79.2(6) . . . . ?
O1_2 C1_2 C3_2 F6_2 -164.8(6) . . . . ?
C4_2 C1_2 C3_2 F6_2 75.4(6) . . . . ?
C2_2 C1_2 C3_2 F6_2 -43.0(7) . . . . ?
O1_2 C1_2 C3_2 F4_2 76.7(6) . . . . ?
C4_2 C1_2 C3_2 F4_2 -43.1(6) . . . . ?
C2_2 C1_2 C3_2 F4_2 -161.6(5) . . . . ?
O1_2 C1_2 C4_2 F7_2 -41.1(6) . . . . ?
C3_2 C1_2 C4_2 F7_2 78.0(5) . . . . ?
C2_2 C1_2 C4_2 F7_2 -162.6(4) . . . . ?
O1_2 C1_2 C4_2 F9_2 76.6(6) . . . . ?
C3_2 C1_2 C4_2 F9_2 -164.2(5) . . . . ?
C2_2 C1_2 C4_2 F9_2 -44.9(6) . . . . ?
O1_2 C1_2 C4_2 F8_2 -162.4(5) . . . . ?
C3_2 C1_2 C4_2 F8_2 -43.2(6) . . . . ?
C2_2 C1_2 C4_2 F8_2 76.1(5) . . . . ?
O1_5 Al01 O1_3 C1_3 -94.0(15) . . . . ?
O1_4 Al01 O1_3 C1_3 30.4(16) . . . . ?
O1_2 Al01 O1_3 C1_3 149.3(14) . . . . ?
Al01 O1_3 C1_3 C3_3 41.0(16) . . . . ?
Al01 O1_3 C1_3 C2_3 -81.0(15) . . . . ?
Al01 O1_3 C1_3 C4_3 160.7(13) . . . . ?
O1_3 C1_3 C2_3 F2_3 -162.7(6) . . . . ?
C3_3 C1_3 C2_3 F2_3 73.8(7) . . . . ?
C4_3 C1_3 C2_3 F2_3 -43.8(7) . . . . ?
O1_3 C1_3 C2_3 F3_3 79.9(7) . . . . ?
C3_3 C1_3 C2_3 F3_3 -43.6(6) . . . . ?
C4_3 C1_3 C2_3 F3_3 -161.2(5) . . . . ?
O1_3 C1_3 C2_3 F1_3 -41.1(8) . . . . ?
C3_3 C1_3 C2_3 F1_3 -164.5(6) . . . . ?
C4_3 C1_3 C2_3 F1_3 77.9(7) . . . . ?
O1_3 C1_3 C3_3 F6_3 -170.5(7) . . . . ?
C2_3 C1_3 C3_3 F6_3 -46.8(8) . . . . ?
C4_3 C1_3 C3_3 F6_3 69.9(7) . . . . ?
O1_3 C1_3 C3_3 F4_3 71.3(7) . . . . ?
C2_3 C1_3 C3_3 F4_3 -165.0(6) . . . . ?
C4_3 C1_3 C3_3 F4_3 -48.2(6) . . . . ?
O1_3 C1_3 C3_3 F5_3 -49.1(8) . . . . ?
C2_3 C1_3 C3_3 F5_3 74.6(7) . . . . ?
C4_3 C1_3 C3_3 F5_3 -168.7(6) . . . . ?
O1_3 C1_3 C4_3 F7_3 -44.0(7) . . . . ?
C3_3 C1_3 C4_3 F7_3 77.3(6) . . . . ?
C2_3 C1_3 C4_3 F7_3 -165.1(5) . . . . ?
O1_3 C1_3 C4_3 F9_3 72.4(7) . . . . ?
C3_3 C1_3 C4_3 F9_3 -166.3(5) . . . . ?
C2_3 C1_3 C4_3 F9_3 -48.7(6) . . . . ?
O1_3 C1_3 C4_3 F8_3 -163.3(6) . . . . ?
C3_3 C1_3 C4_3 F8_3 -42.0(6) . . . . ?
C2_3 C1_3 C4_3 F8_3 75.6(6) . . . . ?
O1_5 Al01 O1_4 C1_4 -142(2) . . . . ?
O1_3 Al01 O1_4 C1_4 97(3) . . . . ?
O1_2 Al01 O1_4 C1_4 -24(3) . . . . ?
Al01 O1_4 C1_4 C4_4 175(2) . . . . ?
Al01 O1_4 C1_4 C3_4 54(3) . . . . ?
Al01 O1_4 C1_4 C2_4 -67(3) . . . . ?
O1_4 C1_4 C2_4 F1_4 -73.9(8) . . . . ?
C4_4 C1_4 C2_4 F1_4 43.7(8) . . . . ?
C3_4 C1_4 C2_4 F1_4 164.3(7) . . . . ?
O1_4 C1_4 C2_4 F2_4 166.5(8) . . . . ?
C4_4 C1_4 C2_4 F2_4 -75.9(8) . . . . ?
C3_4 C1_4 C2_4 F2_4 44.7(8) . . . . ?
O1_4 C1_4 C2_4 F3_4 46.7(9) . . . . ?
C4_4 C1_4 C2_4 F3_4 164.3(7) . . . . ?
C3_4 C1_4 C2_4 F3_4 -75.2(8) . . . . ?
O1_4 C1_4 C3_4 F5_4 -78.2(9) . . . . ?
C4_4 C1_4 C3_4 F5_4 162.2(7) . . . . ?
C2_4 C1_4 C3_4 F5_4 42.4(8) . . . . ?
O1_4 C1_4 C3_4 F6_4 160.8(9) . . . . ?
C4_4 C1_4 C3_4 F6_4 41.2(8) . . . . ?
C2_4 C1_4 C3_4 F6_4 -78.6(8) . . . . ?
O1_4 C1_4 C3_4 F4_4 43.7(10) . . . . ?
C4_4 C1_4 C3_4 F4_4 -75.9(8) . . . . ?
C2_4 C1_4 C3_4 F4_4 164.3(7) . . . . ?
O1_4 C1_4 C4_4 F8_4 162.3(9) . . . . ?
C3_4 C1_4 C4_4 F8_4 -76.4(8) . . . . ?
C2_4 C1_4 C4_4 F8_4 44.1(8) . . . . ?
O1_4 C1_4 C4_4 F9_4 44.0(10) . . . . ?
C3_4 C1_4 C4_4 F9_4 165.3(8) . . . . ?
C2_4 C1_4 C4_4 F9_4 -74.1(8) . . . . ?
O1_4 C1_4 C4_4 F7_4 -76.9(10) . . . . ?
C3_4 C1_4 C4_4 F7_4 44.4(9) . . . . ?
C2_4 C1_4 C4_4 F7_4 164.9(8) . . . . ?
O1_3 Al01 O1_5 C1_5 135(3) . . . . ?
O1_4 Al01 O1_5 C1_5 9(3) . . . . ?
O1_2 Al01 O1_5 C1_5 -107(3) . . . . ?
Al01 O1_5 C1_5 C2_5 -41(3) . . . . ?
Al01 O1_5 C1_5 C3_5 89(3) . . . . ?
Al01 O1_5 C1_5 C4_5 -157(3) . . . . ?
O1_5 C1_5 C2_5 F2_5 155.2(10) . . . . ?
C3_5 C1_5 C2_5 F2_5 25.7(10) . . . . ?
C4_5 C1_5 C2_5 F2_5 -86.2(9) . . . . ?
O1_5 C1_5 C2_5 F3_5 32.4(12) . . . . ?
C3_5 C1_5 C2_5 F3_5 -97.1(10) . . . . ?
C4_5 C1_5 C2_5 F3_5 151.1(9) . . . . ?
O1_5 C1_5 C2_5 F1_5 -80.9(10) . . . . ?
C3_5 C1_5 C2_5 F1_5 149.6(8) . . . . ?
C4_5 C1_5 C2_5 F1_5 37.8(8) . . . . ?
O1_5 C1_5 C3_5 F5_5 -71.3(11) . . . . ?
C2_5 C1_5 C3_5 F5_5 57.5(11) . . . . ?
C4_5 C1_5 C3_5 F5_5 170.5(10) . . . . ?
O1_5 C1_5 C3_5 F4_5 47.9(10) . . . . ?
C2_5 C1_5 C3_5 F4_5 176.7(8) . . . . ?
C4_5 C1_5 C3_5 F4_5 -70.3(8) . . . . ?
O1_5 C1_5 C3_5 F6_5 164.4(9) . . . . ?
C2_5 C1_5 C3_5 F6_5 -66.9(9) . . . . ?
C4_5 C1_5 C3_5 F6_5 46.1(9) . . . . ?
O1_5 C1_5 C4_5 F9_5 48.7(11) . . . . ?
C2_5 C1_5 C4_5 F9_5 -71.2(10) . . . . ?
C3_5 C1_5 C4_5 F9_5 169.3(10) . . . . ?
O1_5 C1_5 C4_5 F7_5 -69.2(11) . . . . ?
C2_5 C1_5 C4_5 F7_5 170.9(10) . . . . ?
C3_5 C1_5 C4_5 F7_5 51.3(11) . . . . ?
O1_5 C1_5 C4_5 F8_5 173.0(10) . . . . ?
C2_5 C1_5 C4_5 F8_5 53.1(10) . . . . ?
C3_5 C1_5 C4_5 F8_5 -66.4(10) . . . . ?
O1_8 Al01 O1_6 C1_6 68.0(10) . . . . ?
O1_1 Al01 O1_6 C1_6 -169.5(9) . . . . ?
O1_7 Al01 O1_6 C1_6 -43.5(11) . . . . ?
Al01 O1_6 C1_6 C4_6 -158.0(8) . . . . ?
Al01 O1_6 C1_6 C2_6 84.0(9) . . . . ?
Al01 O1_6 C1_6 C3_6 -36.7(11) . . . . ?
O1_6 C1_6 C2_6 F3_6 -79.5(8) . . . . ?
C4_6 C1_6 C2_6 F3_6 161.9(7) . . . . ?
C3_6 C1_6 C2_6 F3_6 43.5(8) . . . . ?
O1_6 C1_6 C2_6 F1_6 41.9(7) . . . . ?
C4_6 C1_6 C2_6 F1_6 -76.6(6) . . . . ?
C3_6 C1_6 C2_6 F1_6 164.9(5) . . . . ?
O1_6 C1_6 C2_6 F2_6 160.1(6) . . . . ?
C4_6 C1_6 C2_6 F2_6 41.6(7) . . . . ?
C3_6 C1_6 C2_6 F2_6 -76.8(6) . . . . ?
O1_6 C1_6 C3_6 F6_6 162.2(6) . . . . ?
C4_6 C1_6 C3_6 F6_6 -76.9(6) . . . . ?
C2_6 C1_6 C3_6 F6_6 40.6(6) . . . . ?
O1_6 C1_6 C3_6 F5_6 43.8(7) . . . . ?
C4_6 C1_6 C3_6 F5_6 164.7(5) . . . . ?
C2_6 C1_6 C3_6 F5_6 -77.8(6) . . . . ?
O1_6 C1_6 C3_6 F4_6 -72.6(7) . . . . ?
C4_6 C1_6 C3_6 F4_6 48.4(6) . . . . ?
C2_6 C1_6 C3_6 F4_6 165.8(5) . . . . ?
O1_6 C1_6 C4_6 F7_6 47.2(7) . . . . ?
C2_6 C1_6 C4_6 F7_6 166.4(6) . . . . ?
C3_6 C1_6 C4_6 F7_6 -75.8(7) . . . . ?
O1_6 C1_6 C4_6 F9_6 -72.4(7) . . . . ?
C2_6 C1_6 C4_6 F9_6 46.8(7) . . . . ?
C3_6 C1_6 C4_6 F9_6 164.6(6) . . . . ?
O1_6 C1_6 C4_6 F8_6 169.0(7) . . . . ?
C2_6 C1_6 C4_6 F8_6 -71.8(8) . . . . ?
C3_6 C1_6 C4_6 F8_6 46.0(8) . . . . ?
O1_8 Al01 O1_7 C1_7 105(2) . . . . ?
O1_6 Al01 O1_7 C1_7 -135(2) . . . . ?
O1_1 Al01 O1_7 C1_7 -16(2) . . . . ?
Al01 O1_7 C1_7 C2_7 70(2) . . . . ?
Al01 O1_7 C1_7 C4_7 -54(2) . . . . ?
Al01 O1_7 C1_7 C3_7 -171.3(19) . . . . ?
O1_7 C1_7 C2_7 F2_7 153.0(11) . . . . ?
C4_7 C1_7 C2_7 F2_7 -86.1(10) . . . . ?
C3_7 C1_7 C2_7 F2_7 35.6(10) . . . . ?
O1_7 C1_7 C2_7 F1_7 -85.5(11) . . . . ?
C4_7 C1_7 C2_7 F1_7 35.4(10) . . . . ?
C3_7 C1_7 C2_7 F1_7 157.1(9) . . . . ?
O1_7 C1_7 C2_7 F3_7 30.5(12) . . . . ?
C4_7 C1_7 C2_7 F3_7 151.4(9) . . . . ?
C3_7 C1_7 C2_7 F3_7 -87.0(10) . . . . ?
O1_7 C1_7 C3_7 F6_7 168.5(10) . . . . ?
C2_7 C1_7 C3_7 F6_7 -71.2(10) . . . . ?
C4_7 C1_7 C3_7 F6_7 52.0(10) . . . . ?
O1_7 C1_7 C3_7 F4_7 43.0(11) . . . . ?
C2_7 C1_7 C3_7 F4_7 163.3(9) . . . . ?
C4_7 C1_7 C3_7 F4_7 -73.5(10) . . . . ?
O1_7 C1_7 C3_7 F5_7 -73.8(10) . . . . ?
C2_7 C1_7 C3_7 F5_7 46.5(9) . . . . ?
C4_7 C1_7 C3_7 F5_7 169.7(8) . . . . ?
O1_7 C1_7 C4_7 F8_7 175.2(10) . . . . ?
C2_7 C1_7 C4_7 F8_7 52.4(10) . . . . ?
C3_7 C1_7 C4_7 F8_7 -69.0(10) . . . . ?
O1_7 C1_7 C4_7 F9_7 50.6(11) . . . . ?
C2_7 C1_7 C4_7 F9_7 -72.2(10) . . . . ?
C3_7 C1_7 C4_7 F9_7 166.4(9) . . . . ?
O1_7 C1_7 C4_7 F7_7 -67.5(10) . . . . ?
C2_7 C1_7 C4_7 F7_7 169.7(8) . . . . ?
C3_7 C1_7 C4_7 F7_7 48.3(9) . . . . ?
O1_6 Al01 O1_8 C1_8 97.0(17) . . . . ?
O1_1 Al01 O1_8 C1_8 -21.0(19) . . . . ?
O1_7 Al01 O1_8 C1_8 -145.8(18) . . . . ?
Al01 O1_8 C1_8 C4_8 69.2(18) . . . . ?
Al01 O1_8 C1_8 C2_8 -169.1(16) . . . . ?
Al01 O1_8 C1_8 C3_8 -50.5(18) . . . . ?
O1_8 C1_8 C2_8 F1_8 -47.7(8) . . . . ?
C4_8 C1_8 C2_8 F1_8 74.9(8) . . . . ?
C3_8 C1_8 C2_8 F1_8 -166.5(7) . . . . ?
O1_8 C1_8 C2_8 F2_8 -165.8(7) . . . . ?
C4_8 C1_8 C2_8 F2_8 -43.2(8) . . . . ?
C3_8 C1_8 C2_8 F2_8 75.5(7) . . . . ?
O1_8 C1_8 C2_8 F3_8 73.3(8) . . . . ?
C4_8 C1_8 C2_8 F3_8 -164.1(6) . . . . ?
C3_8 C1_8 C2_8 F3_8 -45.4(7) . . . . ?
O1_8 C1_8 C3_8 F6_8 -159.9(7) . . . . ?
C4_8 C1_8 C3_8 F6_8 78.4(7) . . . . ?
C2_8 C1_8 C3_8 F6_8 -41.4(7) . . . . ?
O1_8 C1_8 C3_8 F4_8 77.3(7) . . . . ?
C4_8 C1_8 C3_8 F4_8 -44.5(7) . . . . ?
C2_8 C1_8 C3_8 F4_8 -164.3(5) . . . . ?
O1_8 C1_8 C3_8 F5_8 -39.6(8) . . . . ?
C4_8 C1_8 C3_8 F5_8 -161.3(6) . . . . ?
C2_8 C1_8 C3_8 F5_8 78.8(7) . . . . ?
O1_8 C1_8 C4_8 F7_8 -43.1(9) . . . . ?
C2_8 C1_8 C4_8 F7_8 -164.0(7) . . . . ?
C3_8 C1_8 C4_8 F7_8 77.1(7) . . . . ?
O1_8 C1_8 C4_8 F9_8 75.9(8) . . . . ?
C2_8 C1_8 C4_8 F9_8 -45.0(7) . . . . ?
C3_8 C1_8 C4_8 F9_8 -163.9(6) . . . . ?
O1_8 C1_8 C4_8 F8_8 -163.8(8) . . . . ?
C2_8 C1_8 C4_8 F8_8 75.3(8) . . . . ?
C3_8 C1_8 C4_8 F8_8 -43.6(8) . . . . ?
Al01 O1_9 C1_9 C4_9 -126(3) . . . . ?
Al01 O1_9 C1_9 C2_9 116(3) . . . . ?
Al01 O1_9 C1_9 C3_9 -4(4) . . . . ?
O1_9 C1_9 C2_9 F3_9 -62.1(15) . . . . ?
C4_9 C1_9 C2_9 F3_9 176.4(13) . . . . ?
C3_9 C1_9 C2_9 F3_9 60.4(13) . . . . ?
O1_9 C1_9 C2_9 F1_9 60.9(14) . . . . ?
C4_9 C1_9 C2_9 F1_9 -60.6(11) . . . . ?
C3_9 C1_9 C2_9 F1_9 -176.7(11) . . . . ?
O1_9 C1_9 C2_9 F2_9 177.3(13) . . . . ?
C4_9 C1_9 C2_9 F2_9 55.8(12) . . . . ?
C3_9 C1_9 C2_9 F2_9 -60.2(11) . . . . ?
O1_9 C1_9 C3_9 F4_9 -48.4(14) . . . . ?
C4_9 C1_9 C3_9 F4_9 74.8(12) . . . . ?
C2_9 C1_9 C3_9 F4_9 -171.0(11) . . . . ?
O1_9 C1_9 C3_9 F5_9 72.4(12) . . . . ?
C4_9 C1_9 C3_9 F5_9 -164.4(9) . . . . ?
C2_9 C1_9 C3_9 F5_9 -50.2(10) . . . . ?
O1_9 C1_9 C3_9 F6_9 -169.3(12) . . . . ?
C4_9 C1_9 C3_9 F6_9 -46.1(10) . . . . ?
C2_9 C1_9 C3_9 F6_9 68.1(10) . . . . ?
O1_9 C1_9 C4_9 F7_9 74.4(13) . . . . ?
C2_9 C1_9 C4_9 F7_9 -164.1(10) . . . . ?
C3_9 C1_9 C4_9 F7_9 -48.6(11) . . . . ?
O1_9 C1_9 C4_9 F9_9 -46.4(14) . . . . ?
C2_9 C1_9 C4_9 F9_9 75.1(12) . . . . ?
C3_9 C1_9 C4_9 F9_9 -169.5(11) . . . . ?
O1_9 C1_9 C4_9 F8_9 -165.6(12) . . . . ?
C2_9 C1_9 C4_9 F8_9 -44.1(10) . . . . ?
C3_9 C1_9 C4_9 F8_9 71.4(10) . . . . ?
